data_4316814
loop_
_publ_author_name
'Floriane Malvolti'
'Paul Le Maux'
'Loic Toupet'
'Mark E. Smith'
'Wing Y. Man'
'Paul J. Low'
'Erwan Galardon'
'G\'erard Simonneaux'
'Fr\'ed\'eric Paul'

_publ_section_title
;
 Self-Assembled Molecular Wires from Organoiron Metalloligands and
 Ruthenium Tetramesitylporphyrin
;
_journal_name_full 'Inorganic Chemistry'
_journal_page_first 9101
_journal_page_last 9103
_journal_paper_doi 10.1021/ic1012445
_journal_volume 49
_journal_year 2010
_chemical_formula_sum 'C103 H101 Fe N5 O1.75 P2 Ru'
_chemical_formula_weight 1655.75
_chemical_name_systematic
;
 ?
;
_space_group_IT_number 2
_symmetry_cell_setting triclinic
_symmetry_space_group_name_Hall '-P 1'
_symmetry_space_group_name_H-M 'P -1'
_atom_sites_solution_hydrogens geom
_atom_sites_solution_primary direct
_atom_sites_solution_secondary difmap
_audit_creation_method SHELXL-97
_cell_angle_alpha 84.3270(10)
_cell_angle_beta 85.9490(10)
_cell_angle_gamma 65.9900(10)
_cell_formula_units_Z 2
_cell_length_a 15.5321(2)
_cell_length_b 16.7539(3)
_cell_length_c 19.2157(3)
_cell_measurement_temperature 120(1)
_cell_volume 4542.79(13)
_computing_cell_refinement 'HKL Scalepack (Otwinowski & Minor 1997)'
_computing_data_collection 'Nonius (1999)'
_computing_data_reduction 'HKL Denzo and Scalepack (Otwinowski & Minor 1997)'
_computing_molecular_graphics 'PLATON_(Spek, 1998)'
_computing_publication_material 'SHELXL-97 (Sheldrick, 1997)'
_computing_structure_refinement 'SHELXL-97 (Sheldrick, 1997)'
_computing_structure_solution 'SIR-97_(Altomare & al., 1998)'
_diffrn_ambient_temperature 120(2)
_diffrn_detector_area_resol_mean 19.24
_diffrn_measured_fraction_theta_full 0.999
_diffrn_measured_fraction_theta_max 0.999
_diffrn_measurement_device_type Nonius_KappaCCD
_diffrn_measurement_method 'Area detector scans (see text)'
_diffrn_radiation_monochromator graphite
_diffrn_radiation_source 'fine-focus sealed tube'
_diffrn_radiation_type MoK\a
_diffrn_radiation_wavelength 0.71069
_diffrn_reflns_av_R_equivalents 0.0000
_diffrn_reflns_av_sigmaI/netI 0.0370
_diffrn_reflns_limit_h_max 19
_diffrn_reflns_limit_h_min 0
_diffrn_reflns_limit_k_max 20
_diffrn_reflns_limit_k_min -18
_diffrn_reflns_limit_l_max 23
_diffrn_reflns_limit_l_min -23
_diffrn_reflns_number 17845
_diffrn_reflns_theta_full 26.00
_diffrn_reflns_theta_max 26.00
_diffrn_reflns_theta_min 2.43
_exptl_absorpt_coefficient_mu 0.412
_exptl_absorpt_correction_type none
_exptl_crystal_colour red
_exptl_crystal_density_diffrn 1.210
_exptl_crystal_density_method 'not measured'
_exptl_crystal_description prism
_exptl_crystal_F_000 1736
_exptl_crystal_size_max 0.35
_exptl_crystal_size_mid 0.15
_exptl_crystal_size_min 0.15
_refine_diff_density_max 1.937
_refine_diff_density_min -1.209
_refine_diff_density_rms 0.117
_refine_ls_extinction_method none
_refine_ls_goodness_of_fit_ref 0.941
_refine_ls_hydrogen_treatment constr
_refine_ls_matrix_type full
_refine_ls_number_parameters 1041
_refine_ls_number_reflns 17845
_refine_ls_number_restraints 0
_refine_ls_restrained_S_all 0.941
_refine_ls_R_factor_all 0.0761
_refine_ls_R_factor_gt 0.0622
_refine_ls_shift/su_max 2.060
_refine_ls_shift/su_mean 0.037
_refine_ls_structure_factor_coef Fsqd
_refine_ls_weighting_details 'calc w=1/[\s^2^(Fo^2^)+(0.1428P)^2^+13.3790P] where P=(Fo^2^+2Fc^2^)/3'
_refine_ls_weighting_scheme calc
_refine_ls_wR_factor_gt 0.1885
_refine_ls_wR_factor_ref 0.2082
_reflns_number_gt 14644
_reflns_number_total 17845
_reflns_threshold_expression >2sigma(I)
_cod_data_source_file ic1012445_si_002_2.cif
_cod_data_source_block 5
_cod_depositor_comments
;
The following automatic conversions were performed:

'_symmetry_cell_setting' value 'Triclinic' changed to 'triclinic'
according to the built-in table from CIF Core dictionary named
'cif_core.dic' version 2.4.1 from 2010-06-29.

Automatic conversion script
Id: cif_fix_values 1646 2011-03-28 12:23:43Z adriana 
;
_cod_original_cell_volume 4542.80(12)
_cod_database_code 4316814

loop_
_symmetry_equiv_pos_as_xyz
'x, y, z'
'-x, -y, -z'

loop_
_atom_site_label
_atom_site_type_symbol
_atom_site_fract_x
_atom_site_fract_y
_atom_site_fract_z
_atom_site_U_iso_or_equiv
_atom_site_adp_type
_atom_site_occupancy
_atom_site_symmetry_multiplicity
_atom_site_calc_flag
_atom_site_refinement_flags
_atom_site_disorder_assembly
_atom_site_disorder_group
Fe1 Fe 0.61612(4) 0.22636(4) 0.45853(3) 0.03001(16) Uani 1 1 d . . .
Ru1 Ru 0.109964(19) 0.464656(17) 0.148115(14) 0.01750(11) Uani 1 1 d . . .
P1 P 0.56522(8) 0.12943(7) 0.50639(6) 0.0309(2) Uani 1 1 d . . .
P2 P 0.68506(8) 0.12990(7) 0.38235(6) 0.0298(2) Uani 1 1 d . . .
O1 O -0.0553(2) 0.5632(2) 0.05700(17) 0.0370(7) Uani 1 1 d . . .
N1 N 0.0451(2) 0.54790(19) 0.22553(16) 0.0201(6) Uani 1 1 d . . .
N2 N 0.0597(2) 0.37524(19) 0.19457(15) 0.0181(6) Uani 1 1 d . . .
N3 N 0.1830(2) 0.37718(19) 0.07531(15) 0.0176(6) Uani 1 1 d . . .
N4 N 0.1686(2) 0.54950(19) 0.10644(15) 0.0186(6) Uani 1 1 d . . .
N5 N 0.2285(2) 0.4032(2) 0.21635(16) 0.0224(6) Uani 1 1 d . . .
C1 C 0.5637(4) 0.3566(3) 0.4853(3) 0.0448(12) Uani 1 1 d . . .
C2 C 0.6370(4) 0.3416(3) 0.4323(3) 0.0428(11) Uani 1 1 d . . .
C3 C 0.7213(3) 0.2765(3) 0.4610(2) 0.0375(10) Uani 1 1 d . . .
C4 C 0.7004(3) 0.2509(3) 0.5301(2) 0.0379(10) Uani 1 1 d . . .
C5 C 0.6018(4) 0.3016(3) 0.5449(3) 0.0427(11) Uani 1 1 d . . .
C6 C 0.4623(4) 0.4237(4) 0.4795(4) 0.0689(19) Uani 1 1 d . . .
H6A H 0.4277 0.4204 0.5223 0.103 Uiso 1 1 calc R . .
H6B H 0.4336 0.4116 0.4414 0.103 Uiso 1 1 calc R . .
H6C H 0.4615 0.4814 0.4710 0.103 Uiso 1 1 calc R . .
C7 C 0.6275(5) 0.3891(4) 0.3613(3) 0.0591(15) Uani 1 1 d . . .
H7A H 0.5629 0.4289 0.3550 0.089 Uiso 1 1 calc R . .
H7B H 0.6467 0.3476 0.3263 0.089 Uiso 1 1 calc R . .
H7C H 0.6667 0.4214 0.3571 0.089 Uiso 1 1 calc R . .
C8 C 0.8189(4) 0.2472(4) 0.4274(3) 0.0480(12) Uani 1 1 d . . .
H8A H 0.8149 0.2717 0.3798 0.072 Uiso 1 1 calc R . .
H8B H 0.8472 0.1844 0.4283 0.072 Uiso 1 1 calc R . .
H8C H 0.8568 0.2669 0.4528 0.072 Uiso 1 1 calc R . .
C9 C 0.7717(4) 0.1964(4) 0.5833(3) 0.0471(12) Uani 1 1 d . . .
H9A H 0.7397 0.1892 0.6265 0.071 Uiso 1 1 calc R . .
H9B H 0.8121 0.2252 0.5909 0.071 Uiso 1 1 calc R . .
H9C H 0.8088 0.1400 0.5664 0.071 Uiso 1 1 calc R . .
C10 C 0.5510(4) 0.3049(4) 0.6151(3) 0.0608(16) Uani 1 1 d . . .
H10A H 0.5929 0.2627 0.6481 0.091 Uiso 1 1 calc R . .
H10B H 0.4971 0.2915 0.6107 0.091 Uiso 1 1 calc R . .
H10C H 0.5306 0.3625 0.6310 0.091 Uiso 1 1 calc R . .
C11 C 0.5380(3) 0.0804(3) 0.4337(2) 0.0351(9) Uani 1 1 d . . .
H11A H 0.5381 0.0238 0.4503 0.042 Uiso 1 1 calc R . .
H11B H 0.4755 0.1177 0.4176 0.042 Uiso 1 1 calc R . .
C12 C 0.6103(3) 0.0689(3) 0.3723(2) 0.0388(10) Uani 1 1 d . . .
H12A H 0.5773 0.0899 0.3288 0.047 Uiso 1 1 calc R . .
H12B H 0.6503 0.0071 0.3699 0.047 Uiso 1 1 calc R . .
C13 C 0.6416(3) 0.0352(3) 0.5615(2) 0.0388(10) Uani 1 1 d . . .
C14 C 0.6671(4) 0.0481(4) 0.6258(3) 0.0481(12) Uani 1 1 d . . .
H14 H 0.6420 0.1040 0.6416 0.058 Uiso 1 1 calc R . .
C15 C 0.7301(5) -0.0221(4) 0.6672(3) 0.0627(16) Uani 1 1 d . . .
H15 H 0.7464 -0.0127 0.7103 0.075 Uiso 1 1 calc R . .
C16 C 0.7681(4) -0.1057(4) 0.6438(4) 0.0659(17) Uani 1 1 d . . .
H16 H 0.8106 -0.1523 0.6709 0.079 Uiso 1 1 calc R . .
C17 C 0.7429(4) -0.1192(4) 0.5811(3) 0.0619(16) Uani 1 1 d . . .
H17 H 0.7672 -0.1755 0.5661 0.074 Uiso 1 1 calc R . .
C18 C 0.6811(4) -0.0499(3) 0.5390(3) 0.0476(12) Uani 1 1 d . . .
H18 H 0.6660 -0.0601 0.4957 0.057 Uiso 1 1 calc R . .
C19 C 0.4531(3) 0.1652(3) 0.5588(2) 0.0382(10) Uani 1 1 d . . .
C20 C 0.4390(4) 0.1209(3) 0.6201(3) 0.0438(11) Uani 1 1 d . . .
H20 H 0.4880 0.0697 0.6365 0.053 Uiso 1 1 calc R . .
C21 C 0.3535(4) 0.1508(4) 0.6576(3) 0.0525(13) Uani 1 1 d . . .
H21 H 0.3465 0.1209 0.6996 0.063 Uiso 1 1 calc R . .
C22 C 0.2788(4) 0.2252(4) 0.6325(3) 0.0574(15) Uani 1 1 d . . .
H22 H 0.2206 0.2444 0.6563 0.069 Uiso 1 1 calc R . .
C23 C 0.2918(4) 0.2703(4) 0.5716(3) 0.0537(13) Uani 1 1 d . . .
H23 H 0.2422 0.3209 0.5547 0.064 Uiso 1 1 calc R . .
C24 C 0.3785(4) 0.2411(3) 0.5352(3) 0.0471(12) Uani 1 1 d . . .
H24 H 0.3865 0.2728 0.4945 0.057 Uiso 1 1 calc R . .
C25 C 0.7037(3) 0.1709(3) 0.2924(2) 0.0364(10) Uani 1 1 d . . .
C26 C 0.6279(4) 0.2119(4) 0.2479(3) 0.0486(12) Uani 1 1 d . . .
H26 H 0.5689 0.2128 0.2618 0.058 Uiso 1 1 calc R . .
C27 C 0.6399(4) 0.2512(4) 0.1828(3) 0.0563(14) Uani 1 1 d . . .
H27 H 0.5888 0.2785 0.1539 0.068 Uiso 1 1 calc R . .
C28 C 0.7271(4) 0.2505(4) 0.1605(3) 0.0586(15) Uani 1 1 d . . .
H28 H 0.7351 0.2763 0.1168 0.070 Uiso 1 1 calc R . .
C29 C 0.8017(4) 0.2106(4) 0.2045(3) 0.0551(14) Uani 1 1 d . . .
H29 H 0.8604 0.2101 0.1903 0.066 Uiso 1 1 calc R . .
C30 C 0.7910(4) 0.1713(3) 0.2697(3) 0.0433(11) Uani 1 1 d . . .
H30 H 0.8423 0.1450 0.2986 0.052 Uiso 1 1 calc R . .
C31 C 0.7991(3) 0.0381(3) 0.3993(2) 0.0338(9) Uani 1 1 d . . .
C32 C 0.8365(3) 0.0230(3) 0.4651(3) 0.0397(10) Uani 1 1 d . . .
H32 H 0.8073 0.0633 0.4984 0.048 Uiso 1 1 calc R . .
C33 C 0.9171(4) -0.0514(4) 0.4823(3) 0.0499(12) Uani 1 1 d . . .
H33 H 0.9413 -0.0608 0.5267 0.060 Uiso 1 1 calc R . .
C34 C 0.9612(4) -0.1115(4) 0.4328(3) 0.0548(14) Uani 1 1 d . . .
H34 H 1.0141 -0.1621 0.4444 0.066 Uiso 1 1 calc R . .
C35 C 0.9270(4) -0.0964(3) 0.3669(3) 0.0529(14) Uani 1 1 d . . .
H35 H 0.9583 -0.1357 0.3334 0.063 Uiso 1 1 calc R . .
C36 C 0.8461(4) -0.0232(3) 0.3497(3) 0.0438(11) Uani 1 1 d . . .
H36 H 0.8226 -0.0145 0.3051 0.053 Uiso 1 1 calc R . .
C37 C 0.5143(3) 0.2634(3) 0.3993(2) 0.0326(9) Uani 1 1 d . . .
C38 C 0.4484(3) 0.2918(3) 0.3600(2) 0.0364(10) Uani 1 1 d . . .
C39 C 0.3738(3) 0.3286(3) 0.3125(2) 0.0318(9) Uani 1 1 d . . .
C40 C 0.3279(3) 0.4189(3) 0.2981(2) 0.0305(9) Uani 1 1 d . . .
H40 H 0.3458 0.4563 0.3204 0.037 Uiso 1 1 calc R . .
C41 C 0.2571(3) 0.4530(3) 0.2518(2) 0.0278(8) Uani 1 1 d . . .
H41 H 0.2270 0.5136 0.2443 0.033 Uiso 1 1 calc R . .
C42 C 0.2722(3) 0.3163(3) 0.2286(2) 0.0344(9) Uani 1 1 d . . .
H42 H 0.2535 0.2808 0.2046 0.041 Uiso 1 1 calc R . .
C43 C 0.3437(3) 0.2768(3) 0.2751(3) 0.0387(10) Uani 1 1 d . . .
H43 H 0.3721 0.2161 0.2819 0.046 Uiso 1 1 calc R . .
C44 C -0.0198(3) 0.4541(2) 0.29828(19) 0.0225(7) Uani 1 1 d . . .
C45 C 0.0086(3) 0.3831(2) 0.25678(19) 0.0212(7) Uani 1 1 d . . .
C46 C -0.0096(3) 0.3055(2) 0.2727(2) 0.0247(8) Uani 1 1 d . . .
H46 H -0.0431 0.2941 0.3117 0.030 Uiso 1 1 calc R . .
C47 C 0.0307(3) 0.2520(2) 0.22059(19) 0.0233(7) Uani 1 1 d . . .
H47 H 0.0298 0.1974 0.2171 0.028 Uiso 1 1 calc R . .
C48 C 0.0753(3) 0.2952(2) 0.17170(19) 0.0198(7) Uani 1 1 d . . .
C49 C 0.1292(3) 0.2597(2) 0.11162(19) 0.0218(7) Uani 1 1 d . . .
C50 C 0.1789(3) 0.2987(2) 0.06762(18) 0.0203(7) Uani 1 1 d . . .
C51 C 0.2372(3) 0.2604(2) 0.0073(2) 0.0240(8) Uani 1 1 d . . .
H51 H 0.2459 0.2075 -0.0098 0.029 Uiso 1 1 calc R . .
C52 C 0.2763(3) 0.3154(2) -0.01936(19) 0.0247(8) Uani 1 1 d . . .
H52 H 0.3176 0.3073 -0.0581 0.030 Uiso 1 1 calc R . .
C53 C 0.2427(2) 0.3893(2) 0.02288(18) 0.0203(7) Uani 1 1 d . . .
C54 C 0.2664(3) 0.4615(2) 0.01164(18) 0.0206(7) Uani 1 1 d . . .
C55 C 0.2317(3) 0.5357(2) 0.05042(18) 0.0206(7) Uani 1 1 d . . .
C56 C 0.2534(3) 0.6115(2) 0.03642(19) 0.0232(7) Uani 1 1 d . . .
H56 H 0.2947 0.6187 0.0014 0.028 Uiso 1 1 calc R . .
C57 C 0.2038(3) 0.6698(2) 0.08252(19) 0.0229(7) Uani 1 1 d . . .
H57 H 0.2040 0.7248 0.0851 0.027 Uiso 1 1 calc R . .
C58 C 0.1499(3) 0.6313(2) 0.12752(19) 0.0208(7) Uani 1 1 d . . .
C59 C 0.0906(3) 0.6699(2) 0.1838(2) 0.0235(7) Uani 1 1 d . . .
C60 C 0.0442(3) 0.6295(2) 0.2304(2) 0.0237(8) Uani 1 1 d . . .
C61 C -0.0069(3) 0.6639(3) 0.2937(2) 0.0292(8) Uani 1 1 d . . .
H61 H -0.0182 0.7182 0.3093 0.035 Uiso 1 1 calc R . .
C62 C -0.0354(3) 0.6033(3) 0.3263(2) 0.0285(8) Uani 1 1 d . . .
H62 H -0.0693 0.6079 0.3687 0.034 Uiso 1 1 calc R . .
C63 C -0.0036(3) 0.5297(2) 0.28308(19) 0.0235(7) Uani 1 1 d . . .
C64 C -0.0683(3) 0.4465(2) 0.36785(19) 0.0253(8) Uani 1 1 d . . .
C65 C -0.0134(3) 0.4048(3) 0.4261(2) 0.0332(9) Uani 1 1 d . . .
C66 C -0.0590(4) 0.3984(3) 0.4905(2) 0.0407(11) Uani 1 1 d . . .
H66 H -0.0229 0.3694 0.5290 0.049 Uiso 1 1 calc R . .
C67 C -0.1554(4) 0.4336(3) 0.4984(2) 0.0423(11) Uani 1 1 d . . .
C68 C -0.2090(3) 0.4765(3) 0.4405(2) 0.0386(10) Uani 1 1 d . . .
H68 H -0.2744 0.5010 0.4456 0.046 Uiso 1 1 calc R . .
C69 C -0.1667(3) 0.4837(3) 0.3745(2) 0.0302(9) Uani 1 1 d . . .
C70 C 0.0931(4) 0.3689(4) 0.4202(3) 0.0493(12) Uani 1 1 d . . .
H70A H 0.1187 0.3443 0.4653 0.074 Uiso 1 1 calc R . .
H70B H 0.1124 0.4153 0.4039 0.074 Uiso 1 1 calc R . .
H70C H 0.1158 0.3241 0.3877 0.074 Uiso 1 1 calc R . .
C71 C -0.2038(5) 0.4259(5) 0.5687(3) 0.0673(18) Uani 1 1 d . . .
H71A H -0.1570 0.3952 0.6029 0.101 Uiso 1 1 calc R . .
H71B H -0.2424 0.3942 0.5647 0.101 Uiso 1 1 calc R . .
H71C H -0.2425 0.4834 0.5829 0.101 Uiso 1 1 calc R . .
C72 C -0.2271(3) 0.5316(4) 0.3129(3) 0.0424(11) Uani 1 1 d . . .
H72A H -0.1874 0.5314 0.2722 0.064 Uiso 1 1 calc R . .
H72B H -0.2652 0.5910 0.3231 0.064 Uiso 1 1 calc R . .
H72C H -0.2672 0.5029 0.3041 0.064 Uiso 1 1 calc R . .
C73 C 0.1381(3) 0.1701(2) 0.09540(19) 0.0225(7) Uani 1 1 d . . .
C74 C 0.2186(3) 0.0955(3) 0.1142(2) 0.0292(8) Uani 1 1 d . . .
C75 C 0.2275(3) 0.0143(3) 0.0953(2) 0.0346(9) Uani 1 1 d . . .
H75 H 0.2810 -0.0352 0.1080 0.042 Uiso 1 1 calc R . .
C76 C 0.1598(3) 0.0045(3) 0.0585(2) 0.0372(10) Uani 1 1 d . . .
C77 C 0.0803(3) 0.0793(3) 0.0405(2) 0.0355(10) Uani 1 1 d . . .
H77 H 0.0339 0.0740 0.0157 0.043 Uiso 1 1 calc R . .
C78 C 0.0678(3) 0.1618(3) 0.0582(2) 0.0290(8) Uani 1 1 d . . .
C79 C 0.2963(3) 0.1024(3) 0.1525(3) 0.0435(11) Uani 1 1 d . . .
H79A H 0.3446 0.0449 0.1621 0.065 Uiso 1 1 calc R . .
H79B H 0.2712 0.1286 0.1957 0.065 Uiso 1 1 calc R . .
H79C H 0.3225 0.1379 0.1240 0.065 Uiso 1 1 calc R . .
C80 C 0.1705(4) -0.0847(3) 0.0391(3) 0.0518(13) Uani 1 1 d . . .
H80A H 0.1157 -0.0788 0.0153 0.078 Uiso 1 1 calc R . .
H80B H 0.1774 -0.1232 0.0807 0.078 Uiso 1 1 calc R . .
H80C H 0.2254 -0.1086 0.0088 0.078 Uiso 1 1 calc R . .
C81 C -0.0202(3) 0.2411(3) 0.0379(3) 0.0401(11) Uani 1 1 d . . .
H81A H -0.0600 0.2235 0.0128 0.060 Uiso 1 1 calc R . .
H81B H -0.0030 0.2827 0.0088 0.060 Uiso 1 1 calc R . .
H81C H -0.0534 0.2675 0.0793 0.060 Uiso 1 1 calc R . .
C82 C 0.3350(3) 0.4632(2) -0.04719(19) 0.0213(7) Uani 1 1 d . . .
C83 C 0.3016(3) 0.5077(2) -0.11228(19) 0.0240(7) Uani 1 1 d . . .
C84 C 0.3664(3) 0.5161(3) -0.1632(2) 0.0300(8) Uani 1 1 d . . .
H84 H 0.3448 0.5458 -0.2063 0.036 Uiso 1 1 calc R . .
C85 C 0.4631(3) 0.4813(3) -0.1514(2) 0.0331(9) Uani 1 1 d . . .
C86 C 0.4939(3) 0.4358(3) -0.0878(2) 0.0328(9) Uani 1 1 d . . .
H86 H 0.5582 0.4111 -0.0798 0.039 Uiso 1 1 calc R . .
C87 C 0.4319(3) 0.4256(3) -0.0352(2) 0.0269(8) Uani 1 1 d . . .
C88 C 0.4695(3) 0.3758(3) 0.0337(2) 0.0372(10) Uani 1 1 d . . .
H88A H 0.4180 0.3757 0.0643 0.056 Uiso 1 1 calc R . .
H88B H 0.5033 0.4035 0.0549 0.056 Uiso 1 1 calc R . .
H88C H 0.5112 0.3165 0.0256 0.056 Uiso 1 1 calc R . .
C89 C 0.5307(3) 0.4943(4) -0.2070(3) 0.0476(12) Uani 1 1 d . . .
H89A H 0.4962 0.5282 -0.2469 0.071 Uiso 1 1 calc R . .
H89B H 0.5751 0.4383 -0.2207 0.071 Uiso 1 1 calc R . .
H89C H 0.5639 0.5246 -0.1888 0.071 Uiso 1 1 calc R . .
C90 C 0.1976(3) 0.5470(3) -0.1263(2) 0.0337(9) Uani 1 1 d . . .
H90A H 0.1632 0.5365 -0.0854 0.051 Uiso 1 1 calc R . .
H90B H 0.1864 0.5206 -0.1649 0.051 Uiso 1 1 calc R . .
H90C H 0.1768 0.6090 -0.1375 0.051 Uiso 1 1 calc R . .
C91 C 0.0780(3) 0.7609(2) 0.1965(2) 0.0247(8) Uani 1 1 d . . .
C92 C -0.0043(3) 0.8323(3) 0.1761(2) 0.0287(8) Uani 1 1 d . . .
C93 C -0.0138(3) 0.9171(3) 0.1867(2) 0.0335(9) Uani 1 1 d . . .
H93 H -0.0684 0.9647 0.1728 0.040 Uiso 1 1 calc R . .
C94 C 0.0560(3) 0.9319(3) 0.2171(2) 0.0335(9) Uani 1 1 d . . .
C95 C 0.1393(3) 0.8593(3) 0.2374(2) 0.0303(9) Uani 1 1 d . . .
H95 H 0.1871 0.8683 0.2575 0.036 Uiso 1 1 calc R . .
C96 C 0.1502(3) 0.7746(3) 0.2276(2) 0.0265(8) Uani 1 1 d . . .
C97 C 0.2388(3) 0.6996(3) 0.2501(2) 0.0353(9) Uani 1 1 d . . .
H97A H 0.2372 0.6457 0.2386 0.053 Uiso 1 1 calc R . .
H97B H 0.2441 0.6980 0.2997 0.053 Uiso 1 1 calc R . .
H97C H 0.2921 0.7067 0.2265 0.053 Uiso 1 1 calc R . .
C98 C 0.0431(4) 1.0236(3) 0.2295(3) 0.0459(12) Uani 1 1 d . . .
H98A H 0.0973 1.0216 0.2519 0.069 Uiso 1 1 calc R . .
H98B H -0.0121 1.0498 0.2589 0.069 Uiso 1 1 calc R . .
H98C H 0.0358 1.0579 0.1855 0.069 Uiso 1 1 calc R . .
C99 C -0.0833(3) 0.8196(3) 0.1442(3) 0.0396(10) Uani 1 1 d . . .
H99A H -0.1342 0.8755 0.1344 0.059 Uiso 1 1 calc R . .
H99B H -0.1054 0.7838 0.1763 0.059 Uiso 1 1 calc R . .
H99C H -0.0608 0.7913 0.1015 0.059 Uiso 1 1 calc R . .
C100 C 0.0077(3) 0.5226(2) 0.0915(2) 0.0242(8) Uani 1 1 d . . .
O101 O 0.3984(6) 0.8409(6) 0.2138(4) 0.062(2) Uiso 0.50 1 d P C .
C101 C 0.4791(9) 0.8558(8) 0.2134(7) 0.060(3) Uiso 0.50 1 d P . .
H10D H 0.4821 0.8773 0.2578 0.072 Uiso 0.50 1 calc PR A 1
H10E H 0.4753 0.9015 0.1770 0.072 Uiso 0.50 1 calc PR A 1
C104 C 0.4117(9) 0.7763(9) 0.1705(7) 0.063(3) Uiso 0.50 1 d P . .
H10F H 0.4004 0.7977 0.1218 0.075 Uiso 0.50 1 calc PR B 1
H10G H 0.3767 0.7408 0.1858 0.075 Uiso 0.50 1 calc PR B 1
C102 C 0.5724(16) 0.7733(15) 0.2010(13) 0.101(7) Uiso 0.442(16) 1 d P C 1
H10H H 0.6079 0.7843 0.1604 0.121 Uiso 0.442(16) 1 calc PR C 1
H10I H 0.6116 0.7569 0.2415 0.121 Uiso 0.442(16) 1 calc PR C 1
C103 C 0.5469(16) 0.7187(16) 0.1920(13) 0.096(8) Uiso 0.442(16) 1 d P C 1
H10J H 0.5558 0.6788 0.2336 0.115 Uiso 0.442(16) 1 calc PR C 1
H10K H 0.5827 0.6856 0.1533 0.115 Uiso 0.442(16) 1 calc PR C 1
C105 C 0.507(3) 0.832(3) 0.1459(19) 0.186(15) Uiso 0.464(16) 1 d P C 2
H10L H 0.5749 0.7992 0.1452 0.223 Uiso 0.464(16) 1 calc PR C 2
H10M H 0.4950 0.8859 0.1162 0.223 Uiso 0.464(16) 1 calc PR C 2
C106 C 0.4713(10) 0.7889(10) 0.1179(8) 0.065(4) Uiso 0.464(16) 1 d P C 2
H10N H 0.4367 0.8213 0.0770 0.078 Uiso 0.464(16) 1 calc PR C 2
H10O H 0.5193 0.7334 0.1046 0.078 Uiso 0.464(16) 1 calc PR C 2
O102 O 0.5791(17) 0.0394(16) 0.1809(12) 0.092(6) Uiso 0.25 1 d P . .
C107 C -0.348(2) 0.9983(19) 0.1629(15) 0.070(7) Uiso 0.25 1 d P . .
H10P H -0.3384 0.9373 0.1652 0.085 Uiso 0.25 1 calc PR . .
H10Q H -0.3027 1.0033 0.1930 0.085 Uiso 0.25 1 calc PR . .
C108 C -0.336(3) 1.022(3) 0.105(2) 0.113(12) Uiso 0.25 1 d P . .
H10R H -0.3208 0.9739 0.0766 0.136 Uiso 0.25 1 calc PR . .
H10S H -0.2801 1.0356 0.1041 0.136 Uiso 0.25 1 calc PR . .
C109 C 0.4021(19) -0.0894(19) -0.0764(15) 0.069(7) Uiso 0.25 1 d P . .
H10T H 0.4161 -0.0776 -0.0310 0.083 Uiso 0.25 1 calc PR . .
H10U H 0.3871 -0.1405 -0.0712 0.083 Uiso 0.25 1 calc PR . .
C110 C 0.542(2) 0.097(2) 0.1137(15) 0.072(7) Uiso 0.25 1 d P . .
H11C H 0.4956 0.0805 0.0943 0.087 Uiso 0.25 1 calc PR . .
H11D H 0.5104 0.1578 0.1242 0.087 Uiso 0.25 1 calc PR . .

loop_
_atom_site_aniso_label
_atom_site_aniso_U_11
_atom_site_aniso_U_22
_atom_site_aniso_U_33
_atom_site_aniso_U_23
_atom_site_aniso_U_13
_atom_site_aniso_U_12
Fe1 0.0297(3) 0.0301(3) 0.0299(3) -0.0022(2) -0.0064(2) -0.0110(3)
Ru1 0.02181(17) 0.01548(16) 0.01657(16) -0.00204(10) 0.00143(11) -0.00905(12)
P1 0.0302(5) 0.0315(6) 0.0286(5) -0.0007(4) -0.0020(4) -0.0102(4)
P2 0.0314(5) 0.0324(5) 0.0271(5) -0.0010(4) -0.0028(4) -0.0142(4)
O1 0.0282(15) 0.0380(17) 0.0386(17) 0.0020(13) -0.0115(13) -0.0065(13)
N1 0.0259(15) 0.0186(14) 0.0186(14) -0.0019(11) 0.0027(12) -0.0122(12)
N2 0.0201(14) 0.0154(14) 0.0192(14) -0.0028(11) 0.0018(11) -0.0077(12)
N3 0.0211(14) 0.0169(14) 0.0152(14) -0.0002(11) 0.0000(11) -0.0084(12)
N4 0.0233(15) 0.0160(14) 0.0171(14) -0.0033(11) 0.0016(11) -0.0085(12)
N5 0.0293(16) 0.0239(16) 0.0184(15) -0.0009(12) 0.0017(12) -0.0156(13)
C1 0.041(3) 0.033(2) 0.058(3) -0.015(2) -0.010(2) -0.009(2)
C2 0.054(3) 0.032(2) 0.051(3) 0.007(2) -0.023(2) -0.025(2)
C3 0.042(2) 0.038(2) 0.038(2) -0.0041(19) -0.0093(19) -0.021(2)
C4 0.040(2) 0.040(2) 0.037(2) -0.0075(19) -0.0102(19) -0.017(2)
C5 0.044(3) 0.040(3) 0.046(3) -0.019(2) -0.004(2) -0.015(2)
C6 0.044(3) 0.044(3) 0.113(6) -0.027(3) -0.016(3) -0.007(3)
C7 0.077(4) 0.052(3) 0.064(4) 0.013(3) -0.025(3) -0.042(3)
C8 0.047(3) 0.057(3) 0.053(3) -0.011(2) -0.002(2) -0.033(3)
C9 0.052(3) 0.057(3) 0.038(3) -0.002(2) -0.014(2) -0.025(3)
C10 0.059(3) 0.071(4) 0.056(3) -0.033(3) 0.004(3) -0.025(3)
C11 0.037(2) 0.039(2) 0.033(2) -0.0016(18) -0.0016(18) -0.020(2)
C12 0.046(3) 0.048(3) 0.032(2) -0.0055(19) -0.0022(19) -0.028(2)
C13 0.032(2) 0.040(2) 0.040(2) 0.0072(19) -0.0028(19) -0.0122(19)
C14 0.058(3) 0.050(3) 0.041(3) 0.006(2) -0.010(2) -0.027(3)
C15 0.069(4) 0.070(4) 0.055(3) 0.024(3) -0.029(3) -0.037(3)
C16 0.058(4) 0.055(4) 0.073(4) 0.026(3) -0.023(3) -0.014(3)
C17 0.054(3) 0.045(3) 0.071(4) 0.009(3) -0.005(3) -0.006(3)
C18 0.047(3) 0.039(3) 0.048(3) 0.001(2) 0.000(2) -0.009(2)
C19 0.036(2) 0.043(3) 0.038(2) -0.007(2) 0.0026(19) -0.017(2)
C20 0.049(3) 0.042(3) 0.041(3) -0.007(2) 0.006(2) -0.018(2)
C21 0.055(3) 0.051(3) 0.051(3) -0.009(2) 0.015(2) -0.023(3)
C22 0.043(3) 0.059(3) 0.066(4) -0.015(3) 0.021(3) -0.017(3)
C23 0.035(3) 0.051(3) 0.065(4) -0.006(3) 0.001(2) -0.007(2)
C24 0.042(3) 0.044(3) 0.048(3) -0.002(2) 0.002(2) -0.010(2)
C25 0.043(2) 0.038(2) 0.030(2) 0.0000(18) 0.0004(18) -0.018(2)
C26 0.049(3) 0.061(3) 0.033(3) 0.000(2) -0.007(2) -0.019(3)
C27 0.055(3) 0.068(4) 0.033(3) 0.007(2) -0.008(2) -0.013(3)
C28 0.069(4) 0.057(3) 0.044(3) 0.016(3) 0.001(3) -0.025(3)
C29 0.053(3) 0.060(3) 0.054(3) 0.014(3) -0.002(3) -0.028(3)
C30 0.045(3) 0.045(3) 0.038(3) 0.008(2) -0.004(2) -0.019(2)
C31 0.037(2) 0.030(2) 0.034(2) -0.0008(17) 0.0032(18) -0.0137(18)
C32 0.034(2) 0.042(3) 0.042(3) -0.004(2) -0.0048(19) -0.014(2)
C33 0.039(3) 0.052(3) 0.053(3) 0.003(2) -0.011(2) -0.013(2)
C34 0.041(3) 0.041(3) 0.069(4) 0.006(3) 0.001(3) -0.006(2)
C35 0.056(3) 0.037(3) 0.055(3) -0.009(2) 0.019(3) -0.010(2)
C36 0.055(3) 0.036(2) 0.036(2) -0.0010(19) 0.005(2) -0.015(2)
C37 0.033(2) 0.034(2) 0.033(2) 0.0011(17) -0.0047(17) -0.0155(18)
C38 0.035(2) 0.039(2) 0.036(2) 0.0051(19) -0.0088(19) -0.0163(19)
C39 0.028(2) 0.042(2) 0.028(2) 0.0012(17) -0.0035(16) -0.0183(18)
C40 0.031(2) 0.037(2) 0.027(2) -0.0047(17) -0.0012(16) -0.0169(18)
C41 0.029(2) 0.0272(19) 0.029(2) -0.0055(16) 0.0019(16) -0.0130(16)
C42 0.040(2) 0.025(2) 0.040(2) -0.0026(17) -0.0130(19) -0.0133(18)
C43 0.039(2) 0.027(2) 0.048(3) 0.0040(19) -0.018(2) -0.0099(19)
C44 0.0260(18) 0.0221(18) 0.0208(18) -0.0013(14) 0.0042(14) -0.0119(15)
C45 0.0239(18) 0.0203(17) 0.0209(17) -0.0001(14) 0.0025(14) -0.0112(14)
C46 0.0294(19) 0.0230(18) 0.0241(19) -0.0006(14) 0.0049(15) -0.0141(16)
C47 0.0299(19) 0.0185(17) 0.0248(19) -0.0031(14) 0.0028(15) -0.0134(15)
C48 0.0241(17) 0.0156(16) 0.0210(17) -0.0020(13) 0.0000(14) -0.0092(14)
C49 0.0246(18) 0.0184(17) 0.0234(18) -0.0022(14) -0.0029(14) -0.0093(14)
C50 0.0245(18) 0.0161(16) 0.0194(17) -0.0043(13) -0.0009(14) -0.0065(14)
C51 0.0298(19) 0.0177(17) 0.0242(19) -0.0058(14) 0.0038(15) -0.0091(15)
C52 0.0296(19) 0.0254(19) 0.0192(18) -0.0051(14) 0.0041(14) -0.0112(16)
C53 0.0218(17) 0.0211(17) 0.0164(16) -0.0028(13) 0.0007(13) -0.0068(14)
C54 0.0221(17) 0.0229(18) 0.0169(17) 0.0009(13) -0.0016(13) -0.0097(14)
C55 0.0252(18) 0.0210(17) 0.0178(17) 0.0027(13) -0.0008(14) -0.0126(15)
C56 0.0253(18) 0.0242(18) 0.0232(18) 0.0014(14) 0.0005(14) -0.0142(15)
C57 0.0311(19) 0.0192(17) 0.0231(18) 0.0020(14) -0.0022(15) -0.0157(15)
C58 0.0278(18) 0.0156(16) 0.0211(17) 0.0003(13) -0.0003(14) -0.0113(14)
C59 0.0295(19) 0.0192(17) 0.0243(18) -0.0040(14) 0.0009(15) -0.0120(15)
C60 0.0289(19) 0.0199(17) 0.0240(18) -0.0045(14) 0.0035(15) -0.0117(15)
C61 0.038(2) 0.0210(18) 0.031(2) -0.0095(16) 0.0094(17) -0.0152(17)
C62 0.039(2) 0.0254(19) 0.0239(19) -0.0096(15) 0.0116(16) -0.0159(17)
C63 0.0275(19) 0.0215(18) 0.0222(18) -0.0071(14) 0.0036(14) -0.0099(15)
C64 0.038(2) 0.0210(18) 0.0203(18) -0.0054(14) 0.0076(15) -0.0158(16)
C65 0.045(2) 0.029(2) 0.027(2) -0.0030(16) 0.0023(18) -0.0166(19)
C66 0.063(3) 0.039(2) 0.024(2) -0.0019(18) 0.002(2) -0.025(2)
C67 0.068(3) 0.049(3) 0.022(2) -0.0120(19) 0.017(2) -0.037(3)
C68 0.040(2) 0.044(3) 0.039(2) -0.017(2) 0.018(2) -0.025(2)
C69 0.035(2) 0.033(2) 0.027(2) -0.0092(16) 0.0073(16) -0.0179(18)
C70 0.043(3) 0.052(3) 0.042(3) 0.003(2) -0.006(2) -0.008(2)
C71 0.099(5) 0.090(5) 0.034(3) -0.019(3) 0.032(3) -0.062(4)
C72 0.030(2) 0.059(3) 0.039(3) -0.009(2) 0.0050(19) -0.018(2)
C73 0.0295(19) 0.0182(17) 0.0221(18) -0.0028(14) 0.0013(14) -0.0121(15)
C74 0.037(2) 0.0200(18) 0.030(2) -0.0020(15) 0.0031(17) -0.0113(17)
C75 0.043(2) 0.0163(18) 0.040(2) -0.0046(16) 0.0080(19) -0.0081(17)
C76 0.051(3) 0.023(2) 0.042(2) -0.0120(18) 0.012(2) -0.020(2)
C77 0.048(3) 0.033(2) 0.036(2) -0.0067(18) -0.0018(19) -0.026(2)
C78 0.037(2) 0.0237(19) 0.029(2) -0.0043(15) -0.0003(16) -0.0139(17)
C79 0.042(3) 0.027(2) 0.057(3) 0.003(2) -0.014(2) -0.008(2)
C80 0.073(4) 0.029(2) 0.061(3) -0.019(2) 0.012(3) -0.026(2)
C81 0.040(2) 0.033(2) 0.050(3) -0.005(2) -0.014(2) -0.015(2)
C82 0.0230(18) 0.0187(17) 0.0228(18) -0.0028(14) 0.0022(14) -0.0092(14)
C83 0.0267(19) 0.0241(18) 0.0206(18) -0.0029(14) 0.0034(14) -0.0100(15)
C84 0.032(2) 0.031(2) 0.0230(19) 0.0025(16) 0.0023(16) -0.0092(17)
C85 0.030(2) 0.035(2) 0.031(2) 0.0005(17) 0.0085(17) -0.0124(18)
C86 0.0237(19) 0.035(2) 0.037(2) 0.0008(18) 0.0029(16) -0.0099(17)
C87 0.0239(19) 0.029(2) 0.027(2) 0.0000(16) 0.0001(15) -0.0106(16)
C88 0.029(2) 0.044(3) 0.032(2) 0.0076(19) -0.0050(17) -0.0099(19)
C89 0.036(2) 0.059(3) 0.042(3) 0.005(2) 0.014(2) -0.018(2)
C90 0.031(2) 0.039(2) 0.024(2) 0.0039(17) -0.0014(16) -0.0079(18)
C91 0.034(2) 0.0205(18) 0.0231(18) -0.0047(14) 0.0085(15) -0.0152(16)
C92 0.032(2) 0.0227(19) 0.032(2) -0.0035(16) 0.0064(16) -0.0123(16)
C93 0.037(2) 0.0199(19) 0.040(2) -0.0023(16) 0.0082(18) -0.0086(17)
C94 0.047(2) 0.0215(19) 0.036(2) -0.0075(16) 0.0137(19) -0.0187(18)
C95 0.048(2) 0.028(2) 0.026(2) -0.0105(16) 0.0100(17) -0.0264(19)
C96 0.036(2) 0.0254(19) 0.0210(18) -0.0042(15) 0.0055(15) -0.0158(17)
C97 0.044(2) 0.033(2) 0.033(2) -0.0034(18) -0.0068(19) -0.018(2)
C98 0.059(3) 0.027(2) 0.058(3) -0.014(2) 0.016(2) -0.024(2)
C99 0.037(2) 0.034(2) 0.047(3) 0.000(2) -0.004(2) -0.014(2)
C100 0.0280(19) 0.0243(18) 0.0243(18) -0.0070(15) 0.0090(15) -0.0150(16)

loop_
_atom_type_symbol
_atom_type_description
_atom_type_scat_dispersion_real
_atom_type_scat_dispersion_imag
_atom_type_scat_source
C C 0.0033 0.0016 'International Tables Vol C Tables 4.2.6.8 and 6.1.1.4'
H H 0.0000 0.0000 'International Tables Vol C Tables 4.2.6.8 and 6.1.1.4'
N N 0.0061 0.0033 'International Tables Vol C Tables 4.2.6.8 and 6.1.1.4'
P P 0.1023 0.0942 'International Tables Vol C Tables 4.2.6.8 and 6.1.1.4'
Fe Fe 0.3463 0.8444 'International Tables Vol C Tables 4.2.6.8 and 6.1.1.4'
Ru Ru -1.2594 0.8363 'International Tables Vol C Tables 4.2.6.8 and 6.1.1.4'
O O 0.0106 0.0060 'International Tables Vol C Tables 4.2.6.8 and 6.1.1.4'

loop_
_geom_angle_atom_site_label_1
_geom_angle_atom_site_label_2
_geom_angle_atom_site_label_3
_geom_angle
_geom_angle_site_symmetry_1
_geom_angle_site_symmetry_3
_geom_angle_publ_flag
C37 Fe1 C2 91.73(18) . . ?
C37 Fe1 C1 86.48(19) . . ?
C2 Fe1 C1 39.9(2) . . ?
C37 Fe1 C5 117.37(19) . . ?
C2 Fe1 C5 65.9(2) . . ?
C1 Fe1 C5 38.6(2) . . ?
C37 Fe1 C3 128.43(19) . . ?
C2 Fe1 C3 39.45(18) . . ?
C1 Fe1 C3 66.04(19) . . ?
C5 Fe1 C3 65.57(19) . . ?
C37 Fe1 C4 152.03(19) . . ?
C2 Fe1 C4 65.79(18) . . ?
C1 Fe1 C4 65.64(18) . . ?
C5 Fe1 C4 39.46(18) . . ?
C3 Fe1 C4 38.68(18) . . ?
C37 Fe1 P2 83.66(14) . . ?
C2 Fe1 P2 111.62(16) . . ?
C1 Fe1 P2 149.56(17) . . ?
C5 Fe1 P2 158.48(14) . . ?
C3 Fe1 P2 98.45(13) . . ?
C4 Fe1 P2 119.15(13) . . ?
C37 Fe1 P1 86.65(14) . . ?
C2 Fe1 P1 163.88(17) . . ?
C1 Fe1 P1 123.97(16) . . ?
C5 Fe1 P1 100.70(15) . . ?
C3 Fe1 P1 144.91(13) . . ?
C4 Fe1 P1 110.19(14) . . ?
P2 Fe1 P1 84.16(5) . . ?
C100 Ru1 N4 89.48(14) . . ?
C100 Ru1 N3 93.25(14) . . ?
N4 Ru1 N3 90.69(11) . . ?
C100 Ru1 N2 94.76(14) . . ?
N4 Ru1 N2 175.76(11) . . ?
N3 Ru1 N2 89.18(11) . . ?
C100 Ru1 N1 90.89(14) . . ?
N4 Ru1 N1 89.20(12) . . ?
N3 Ru1 N1 175.85(12) . . ?
N2 Ru1 N1 90.63(12) . . ?
C100 Ru1 N5 177.09(13) . . ?
N4 Ru1 N5 88.83(11) . . ?
N3 Ru1 N5 89.14(11) . . ?
N2 Ru1 N5 86.92(11) . . ?
N1 Ru1 N5 86.71(12) . . ?
C13 P1 C11 104.2(2) . . ?
C13 P1 C19 101.5(2) . . ?
C11 P1 C19 102.0(2) . . ?
C13 P1 Fe1 120.56(16) . . ?
C11 P1 Fe1 106.28(15) . . ?
C19 P1 Fe1 119.87(16) . . ?
C31 P2 C25 102.3(2) . . ?
C31 P2 C12 100.3(2) . . ?
C25 P2 C12 104.3(2) . . ?
C31 P2 Fe1 121.38(15) . . ?
C25 P2 Fe1 117.54(15) . . ?
C12 P2 Fe1 108.62(16) . . ?
C60 N1 C63 107.9(3) . . ?
C60 N1 Ru1 126.9(2) . . ?
C63 N1 Ru1 125.1(2) . . ?
C45 N2 C48 107.5(3) . . ?
C45 N2 Ru1 125.6(2) . . ?
C48 N2 Ru1 126.7(2) . . ?
C50 N3 C53 107.2(3) . . ?
C50 N3 Ru1 127.1(2) . . ?
C53 N3 Ru1 125.7(2) . . ?
C55 N4 C58 107.5(3) . . ?
C55 N4 Ru1 125.8(2) . . ?
C58 N4 Ru1 126.7(2) . . ?
C42 N5 C41 117.2(3) . . ?
C42 N5 Ru1 122.7(3) . . ?
C41 N5 Ru1 120.0(3) . . ?
C5 C1 C2 108.5(4) . . ?
C5 C1 C6 125.3(6) . . ?
C2 C1 C6 126.2(5) . . ?
C5 C1 Fe1 71.7(3) . . ?
C2 C1 Fe1 69.8(3) . . ?
C6 C1 Fe1 126.2(4) . . ?
C3 C2 C1 107.5(4) . . ?
C3 C2 C7 126.4(5) . . ?
C1 C2 C7 126.0(5) . . ?
C3 C2 Fe1 71.5(3) . . ?
C1 C2 Fe1 70.3(3) . . ?
C7 C2 Fe1 126.0(3) . . ?
C2 C3 C4 108.4(4) . . ?
C2 C3 C8 126.4(5) . . ?
C4 C3 C8 124.9(4) . . ?
C2 C3 Fe1 69.1(3) . . ?
C4 C3 Fe1 71.3(3) . . ?
C8 C3 Fe1 131.0(3) . . ?
C3 C4 C5 107.5(4) . . ?
C3 C4 C9 125.6(4) . . ?
C5 C4 C9 125.6(5) . . ?
C3 C4 Fe1 70.0(2) . . ?
C5 C4 Fe1 69.7(2) . . ?
C9 C4 Fe1 135.6(3) . . ?
C1 C5 C4 108.1(5) . . ?
C1 C5 C10 125.1(5) . . ?
C4 C5 C10 126.2(5) . . ?
C1 C5 Fe1 69.6(3) . . ?
C4 C5 Fe1 70.8(2) . . ?
C10 C5 Fe1 131.8(4) . . ?
C1 C6 H6A 109.5 . . ?
C1 C6 H6B 109.5 . . ?
H6A C6 H6B 109.5 . . ?
C1 C6 H6C 109.5 . . ?
H6A C6 H6C 109.5 . . ?
H6B C6 H6C 109.5 . . ?
C2 C7 H7A 109.5 . . ?
C2 C7 H7B 109.5 . . ?
H7A C7 H7B 109.5 . . ?
C2 C7 H7C 109.5 . . ?
H7A C7 H7C 109.5 . . ?
H7B C7 H7C 109.5 . . ?
C3 C8 H8A 109.4 . . ?
C3 C8 H8B 109.5 . . ?
H8A C8 H8B 109.5 . . ?
C3 C8 H8C 109.5 . . ?
H8A C8 H8C 109.5 . . ?
H8B C8 H8C 109.5 . . ?
C4 C9 H9A 109.5 . . ?
C4 C9 H9B 109.5 . . ?
H9A C9 H9B 109.5 . . ?
C4 C9 H9C 109.5 . . ?
H9A C9 H9C 109.5 . . ?
H9B C9 H9C 109.5 . . ?
C5 C10 H10A 109.5 . . ?
C5 C10 H10B 109.5 . . ?
H10A C10 H10B 109.5 . . ?
C5 C10 H10C 109.5 . . ?
H10A C10 H10C 109.5 . . ?
H10B C10 H10C 109.5 . . ?
C12 C11 P1 111.4(3) . . ?
C12 C11 H11A 109.3 . . ?
P1 C11 H11A 109.3 . . ?
C12 C11 H11B 109.3 . . ?
P1 C11 H11B 109.3 . . ?
H11A C11 H11B 108.0 . . ?
C11 C12 P2 111.5(3) . . ?
C11 C12 H12A 109.3 . . ?
P2 C12 H12A 109.3 . . ?
C11 C12 H12B 109.3 . . ?
P2 C12 H12B 109.3 . . ?
H12A C12 H12B 108.0 . . ?
C14 C13 C18 118.1(5) . . ?
C14 C13 P1 119.6(4) . . ?
C18 C13 P1 122.2(4) . . ?
C13 C14 C15 120.8(5) . . ?
C13 C14 H14 119.6 . . ?
C15 C14 H14 119.6 . . ?
C16 C15 C14 120.0(6) . . ?
C16 C15 H15 120.0 . . ?
C14 C15 H15 120.0 . . ?
C17 C16 C15 119.7(5) . . ?
C17 C16 H16 120.2 . . ?
C15 C16 H16 120.1 . . ?
C16 C17 C18 121.0(6) . . ?
C16 C17 H17 119.5 . . ?
C18 C17 H17 119.5 . . ?
C17 C18 C13 120.4(5) . . ?
C17 C18 H18 119.8 . . ?
C13 C18 H18 119.8 . . ?
C20 C19 C24 117.9(4) . . ?
C20 C19 P1 124.0(4) . . ?
C24 C19 P1 118.1(4) . . ?
C19 C20 C21 121.7(5) . . ?
C19 C20 H20 119.1 . . ?
C21 C20 H20 119.1 . . ?
C22 C21 C20 119.8(5) . . ?
C22 C21 H21 120.1 . . ?
C20 C21 H21 120.1 . . ?
C21 C22 C23 119.1(5) . . ?
C21 C22 H22 120.4 . . ?
C23 C22 H22 120.4 . . ?
C22 C23 C24 120.6(5) . . ?
C22 C23 H23 119.7 . . ?
C24 C23 H23 119.7 . . ?
C23 C24 C19 120.7(5) . . ?
C23 C24 H24 119.6 . . ?
C19 C24 H24 119.6 . . ?
C26 C25 C30 118.0(4) . . ?
C26 C25 P2 120.6(4) . . ?
C30 C25 P2 120.9(4) . . ?
C27 C26 C25 120.6(5) . . ?
C27 C26 H26 119.7 . . ?
C25 C26 H26 119.7 . . ?
C28 C27 C26 120.9(5) . . ?
C28 C27 H27 119.5 . . ?
C26 C27 H27 119.5 . . ?
C29 C28 C27 118.6(5) . . ?
C29 C28 H28 120.7 . . ?
C27 C28 H28 120.7 . . ?
C28 C29 C30 121.3(5) . . ?
C28 C29 H29 119.4 . . ?
C30 C29 H29 119.4 . . ?
C29 C30 C25 120.6(5) . . ?
C29 C30 H30 119.7 . . ?
C25 C30 H30 119.7 . . ?
C32 C31 C36 118.1(4) . . ?
C32 C31 P2 119.6(3) . . ?
C36 C31 P2 122.1(4) . . ?
C31 C32 C33 121.1(5) . . ?
C31 C32 H32 119.5 . . ?
C33 C32 H32 119.5 . . ?
C34 C33 C32 119.7(5) . . ?
C34 C33 H33 120.1 . . ?
C32 C33 H33 120.2 . . ?
C35 C34 C33 120.0(5) . . ?
C35 C34 H34 120.0 . . ?
C33 C34 H34 120.0 . . ?
C34 C35 C36 120.6(5) . . ?
C34 C35 H35 119.7 . . ?
C36 C35 H35 119.7 . . ?
C35 C36 C31 120.4(5) . . ?
C35 C36 H36 119.8 . . ?
C31 C36 H36 119.8 . . ?
C38 C37 Fe1 176.6(4) . . ?
C37 C38 C39 176.6(5) . . ?
C40 C39 C43 115.9(4) . . ?
C40 C39 C38 121.4(4) . . ?
C43 C39 C38 122.7(4) . . ?
C41 C40 C39 120.6(4) . . ?
C41 C40 H40 119.7 . . ?
C39 C40 H40 119.7 . . ?
N5 C41 C40 123.2(4) . . ?
N5 C41 H41 118.4 . . ?
C40 C41 H41 118.4 . . ?
N5 C42 C43 123.2(4) . . ?
N5 C42 H42 118.4 . . ?
C43 C42 H42 118.4 . . ?
C42 C43 C39 119.9(4) . . ?
C42 C43 H43 120.0 . . ?
C39 C43 H43 120.0 . . ?
C63 C44 C45 126.1(3) . . ?
C63 C44 C64 116.4(3) . . ?
C45 C44 C64 117.4(3) . . ?
N2 C45 C44 125.7(3) . . ?
N2 C45 C46 108.6(3) . . ?
C44 C45 C46 125.7(3) . . ?
C47 C46 C45 107.6(3) . . ?
C47 C46 H46 126.2 . . ?
C45 C46 H46 126.2 . . ?
C46 C47 C48 107.4(3) . . ?
C46 C47 H47 126.3 . . ?
C48 C47 H47 126.3 . . ?
N2 C48 C49 125.5(3) . . ?
N2 C48 C47 108.9(3) . . ?
C49 C48 C47 125.5(3) . . ?
C50 C49 C48 125.3(3) . . ?
C50 C49 C73 117.2(3) . . ?
C48 C49 C73 117.4(3) . . ?
N3 C50 C49 125.9(3) . . ?
N3 C50 C51 109.1(3) . . ?
C49 C50 C51 125.0(3) . . ?
C52 C51 C50 107.3(3) . . ?
C52 C51 H51 126.4 . . ?
C50 C51 H51 126.4 . . ?
C51 C52 C53 107.6(3) . . ?
C51 C52 H52 126.2 . . ?
C53 C52 H52 126.2 . . ?
N3 C53 C54 125.9(3) . . ?
N3 C53 C52 108.9(3) . . ?
C54 C53 C52 125.2(3) . . ?
C53 C54 C55 126.1(3) . . ?
C53 C54 C82 119.0(3) . . ?
C55 C54 C82 114.9(3) . . ?
N4 C55 C54 125.8(3) . . ?
N4 C55 C56 108.5(3) . . ?
C54 C55 C56 125.6(3) . . ?
C57 C56 C55 108.1(3) . . ?
C57 C56 H56 125.9 . . ?
C55 C56 H56 125.9 . . ?
C56 C57 C58 107.4(3) . . ?
C56 C57 H57 126.3 . . ?
C58 C57 H57 126.3 . . ?
N4 C58 C59 125.8(3) . . ?
N4 C58 C57 108.5(3) . . ?
C59 C58 C57 125.7(3) . . ?
C58 C59 C60 125.2(3) . . ?
C58 C59 C91 117.2(3) . . ?
C60 C59 C91 117.5(3) . . ?
N1 C60 C59 125.5(3) . . ?
N1 C60 C61 108.7(3) . . ?
C59 C60 C61 125.7(3) . . ?
C62 C61 C60 107.7(3) . . ?
C62 C61 H61 126.1 . . ?
C60 C61 H61 126.1 . . ?
C61 C62 C63 107.4(3) . . ?
C61 C62 H62 126.3 . . ?
C63 C62 H62 126.3 . . ?
N1 C63 C44 126.6(3) . . ?
N1 C63 C62 108.3(3) . . ?
C44 C63 C62 125.2(3) . . ?
C69 C64 C65 120.7(4) . . ?
C69 C64 C44 120.2(4) . . ?
C65 C64 C44 119.1(4) . . ?
C66 C65 C64 118.7(4) . . ?
C66 C65 C70 120.4(4) . . ?
C64 C65 C70 121.0(4) . . ?
C67 C66 C65 121.9(4) . . ?
C67 C66 H66 119.1 . . ?
C65 C66 H66 119.1 . . ?
C66 C67 C68 118.8(4) . . ?
C66 C67 C71 121.2(5) . . ?
C68 C67 C71 120.0(5) . . ?
C67 C68 C69 121.5(4) . . ?
C67 C68 H68 119.2 . . ?
C69 C68 H68 119.2 . . ?
C64 C69 C68 118.4(4) . . ?
C64 C69 C72 121.5(4) . . ?
C68 C69 C72 120.1(4) . . ?
C65 C70 H70A 109.5 . . ?
C65 C70 H70B 109.5 . . ?
H70A C70 H70B 109.5 . . ?
C65 C70 H70C 109.5 . . ?
H70A C70 H70C 109.5 . . ?
H70B C70 H70C 109.5 . . ?
C67 C71 H71A 109.5 . . ?
C67 C71 H71B 109.5 . . ?
H71A C71 H71B 109.5 . . ?
C67 C71 H71C 109.5 . . ?
H71A C71 H71C 109.5 . . ?
H71B C71 H71C 109.5 . . ?
C69 C72 H72A 109.5 . . ?
C69 C72 H72B 109.5 . . ?
H72A C72 H72B 109.5 . . ?
C69 C72 H72C 109.5 . . ?
H72A C72 H72C 109.5 . . ?
H72B C72 H72C 109.5 . . ?
C74 C73 C78 119.6(3) . . ?
C74 C73 C49 120.1(3) . . ?
C78 C73 C49 120.2(3) . . ?
C73 C74 C75 119.1(4) . . ?
C73 C74 C79 121.0(4) . . ?
C75 C74 C79 119.9(4) . . ?
C76 C75 C74 122.3(4) . . ?
C76 C75 H75 118.8 . . ?
C74 C75 H75 118.8 . . ?
C75 C76 C77 117.7(4) . . ?
C75 C76 C80 121.4(4) . . ?
C77 C76 C80 120.8(4) . . ?
C76 C77 C78 122.3(4) . . ?
C76 C77 H77 118.8 . . ?
C78 C77 H77 118.9 . . ?
C77 C78 C73 118.9(4) . . ?
C77 C78 C81 120.4(4) . . ?
C73 C78 C81 120.7(3) . . ?
C74 C79 H79A 109.5 . . ?
C74 C79 H79B 109.5 . . ?
H79A C79 H79B 109.5 . . ?
C74 C79 H79C 109.5 . . ?
H79A C79 H79C 109.5 . . ?
H79B C79 H79C 109.5 . . ?
C76 C80 H80A 109.5 . . ?
C76 C80 H80B 109.5 . . ?
H80A C80 H80B 109.5 . . ?
C76 C80 H80C 109.4 . . ?
H80A C80 H80C 109.5 . . ?
H80B C80 H80C 109.5 . . ?
C78 C81 H81A 109.5 . . ?
C78 C81 H81B 109.5 . . ?
H81A C81 H81B 109.5 . . ?
C78 C81 H81C 109.5 . . ?
H81A C81 H81C 109.5 . . ?
H81B C81 H81C 109.5 . . ?
C87 C82 C83 120.3(3) . . ?
C87 C82 C54 119.5(3) . . ?
C83 C82 C54 120.1(3) . . ?
C84 C83 C82 118.7(4) . . ?
C84 C83 C90 120.5(4) . . ?
C82 C83 C90 120.8(3) . . ?
C83 C84 C85 121.7(4) . . ?
C83 C84 H84 119.1 . . ?
C85 C84 H84 119.2 . . ?
C86 C85 C84 118.2(4) . . ?
C86 C85 C89 121.6(4) . . ?
C84 C85 C89 120.2(4) . . ?
C85 C86 C87 122.2(4) . . ?
C85 C86 H86 118.9 . . ?
C87 C86 H86 118.9 . . ?
C86 C87 C82 118.9(4) . . ?
C86 C87 C88 119.9(4) . . ?
C82 C87 C88 121.2(4) . . ?
C87 C88 H88A 109.5 . . ?
C87 C88 H88B 109.5 . . ?
H88A C88 H88B 109.5 . . ?
C87 C88 H88C 109.5 . . ?
H88A C88 H88C 109.5 . . ?
H88B C88 H88C 109.5 . . ?
C85 C89 H89A 109.5 . . ?
C85 C89 H89B 109.5 . . ?
H89A C89 H89B 109.5 . . ?
C85 C89 H89C 109.5 . . ?
H89A C89 H89C 109.5 . . ?
H89B C89 H89C 109.5 . . ?
C83 C90 H90A 109.5 . . ?
C83 C90 H90B 109.5 . . ?
H90A C90 H90B 109.5 . . ?
C83 C90 H90C 109.5 . . ?
H90A C90 H90C 109.5 . . ?
H90B C90 H90C 109.5 . . ?
C92 C91 C96 120.1(3) . . ?
C92 C91 C59 119.8(4) . . ?
C96 C91 C59 120.1(4) . . ?
C93 C92 C91 119.1(4) . . ?
C93 C92 C99 119.6(4) . . ?
C91 C92 C99 121.3(4) . . ?
C94 C93 C92 121.7(4) . . ?
C94 C93 H93 119.2 . . ?
C92 C93 H93 119.2 . . ?
C93 C94 C95 118.9(4) . . ?
C93 C94 C98 120.6(4) . . ?
C95 C94 C98 120.4(4) . . ?
C96 C95 C94 120.4(4) . . ?
C96 C95 H95 119.8 . . ?
C94 C95 H95 119.8 . . ?
C95 C96 C91 119.8(4) . . ?
C95 C96 C97 118.9(4) . . ?
C91 C96 C97 121.3(3) . . ?
C96 C97 H97A 109.5 . . ?
C96 C97 H97B 109.5 . . ?
H97A C97 H97B 109.5 . . ?
C96 C97 H97C 109.5 . . ?
H97A C97 H97C 109.5 . . ?
H97B C97 H97C 109.5 . . ?
C94 C98 H98A 109.5 . . ?
C94 C98 H98B 109.5 . . ?
H98A C98 H98B 109.5 . . ?
C94 C98 H98C 109.5 . . ?
H98A C98 H98C 109.5 . . ?
H98B C98 H98C 109.5 . . ?
C92 C99 H99A 109.5 . . ?
C92 C99 H99B 109.5 . . ?
H99A C99 H99B 109.5 . . ?
C92 C99 H99C 109.5 . . ?
H99A C99 H99C 109.5 . . ?
H99B C99 H99C 109.5 . . ?
O1 C100 Ru1 175.8(3) . . ?
C101 O101 C104 109.6(10) . . ?
O101 C101 C105 94.7(18) . . ?
O101 C101 C102 114.4(13) . . ?
C105 C101 C102 60.9(18) . . ?
O101 C101 H10D 108.7 . . ?
C105 C101 H10D 156.5 . . ?
C102 C101 H10D 109.0 . . ?
O101 C101 H10E 108.6 . . ?
C105 C101 H10E 61.1 . . ?
C102 C101 H10E 108.4 . . ?
H10D C101 H10E 107.6 . . ?
C106 C104 O101 103.3(12) . . ?
C106 C104 C103 65.7(11) . . ?
O101 C104 C103 91.0(10) . . ?
C106 C104 H10F 49.2 . . ?
O101 C104 H10F 113.4 . . ?
C103 C104 H10F 113.5 . . ?
C106 C104 H10G 143.1 . . ?
O101 C104 H10G 113.6 . . ?
C103 C104 H10G 113.3 . . ?
H10F C104 H10G 110.8 . . ?
C103 C102 C101 104(2) . . ?
C103 C102 H10H 111.3 . . ?
C101 C102 H10H 111.0 . . ?
C103 C102 H10I 111.2 . . ?
C101 C102 H10I 110.3 . . ?
H10H C102 H10I 108.8 . . ?
C102 C103 C104 108(2) . . ?
C102 C103 H10J 110.1 . . ?
C104 C103 H10J 110.4 . . ?
C102 C103 H10K 109.5 . . ?
C104 C103 H10K 110.5 . . ?
H10J C103 H10K 108.6 . . ?
C101 C105 C106 119(3) . . ?
C101 C105 H10L 107.3 . . ?
C106 C105 H10L 107.2 . . ?
C101 C105 H10M 107.6 . . ?
C106 C105 H10M 107.8 . . ?
H10L C105 H10M 107.1 . . ?
C104 C106 C105 103(2) . . ?
C104 C106 H10N 111.1 . . ?
C105 C106 H10N 111.0 . . ?
C104 C106 H10O 111.2 . . ?
C105 C106 H10O 111.7 . . ?
H10N C106 H10O 109.1 . . ?
C107 O102 C110 100(3) 1_645 . ?
O102 C107 C108 109(4) 1_465 . ?
O102 C107 H10P 109.8 1_465 . ?
C108 C107 H10P 106.2 . . ?
O102 C107 H10Q 111.1 1_465 . ?
C108 C107 H10Q 112.9 . . ?
H10P C107 H10Q 108.0 . . ?
C107 C108 C109 119(4) . 2_565 ?
C107 C108 H10R 110.6 . . ?
C109 C108 H10R 110.7 2_565 . ?
C107 C108 H10S 104.1 . . ?
C109 C108 H10S 104.5 2_565 . ?
H10R C108 H10S 107.1 . . ?
C110 C109 C108 100(3) 2_655 2_565 ?
C110 C109 H10T 111.4 2_655 . ?
C108 C109 H10T 108.7 2_565 . ?
C110 C109 H10U 111.4 2_655 . ?
C108 C109 H10U 115.1 2_565 . ?
H10T C109 H10U 109.5 . . ?
C109 C110 O102 110(3) 2_655 . ?
C109 C110 H11C 110.0 2_655 . ?
O102 C110 H11C 108.9 . . ?
C109 C110 H11D 110.2 2_655 . ?
O102 C110 H11D 109.3 . . ?
H11C C110 H11D 108.2 . . ?

loop_
_geom_bond_atom_site_label_1
_geom_bond_atom_site_label_2
_geom_bond_distance
_geom_bond_site_symmetry_2
_geom_bond_publ_flag
Fe1 C37 1.870(4) . ?
Fe1 C2 2.093(5) . ?
Fe1 C1 2.100(5) . ?
Fe1 C5 2.127(4) . ?
Fe1 C3 2.124(4) . ?
Fe1 C4 2.141(4) . ?
Fe1 P2 2.1769(12) . ?
Fe1 P1 2.1805(13) . ?
Ru1 C100 1.852(4) . ?
Ru1 N4 2.053(3) . ?
Ru1 N3 2.054(3) . ?
Ru1 N2 2.059(3) . ?
Ru1 N1 2.056(3) . ?
Ru1 N5 2.168(3) . ?
P1 C13 1.829(5) . ?
P1 C11 1.843(4) . ?
P1 C19 1.852(5) . ?
P2 C31 1.837(5) . ?
P2 C25 1.843(5) . ?
P2 C12 1.862(5) . ?
O1 C100 1.150(5) . ?
N1 C60 1.373(5) . ?
N1 C63 1.375(5) . ?
N2 C45 1.374(5) . ?
N2 C48 1.374(4) . ?
N3 C50 1.365(4) . ?
N3 C53 1.377(5) . ?
N4 C55 1.375(5) . ?
N4 C58 1.377(4) . ?
N5 C42 1.336(5) . ?
N5 C41 1.348(5) . ?
C1 C5 1.398(7) . ?
C1 C2 1.431(8) . ?
C1 C6 1.522(7) . ?
C2 C3 1.423(7) . ?
C2 C7 1.496(7) . ?
C3 C4 1.413(7) . ?
C3 C8 1.508(7) . ?
C4 C5 1.441(7) . ?
C4 C9 1.501(6) . ?
C5 C10 1.508(8) . ?
C6 H6A 0.9600 . ?
C6 H6B 0.9600 . ?
C6 H6C 0.9600 . ?
C7 H7A 0.9600 . ?
C7 H7B 0.9600 . ?
C7 H7C 0.9600 . ?
C8 H8A 0.9600 . ?
C8 H8B 0.9600 . ?
C8 H8C 0.9600 . ?
C9 H9A 0.9600 . ?
C9 H9B 0.9600 . ?
C9 H9C 0.9600 . ?
C10 H10A 0.9600 . ?
C10 H10B 0.9600 . ?
C10 H10C 0.9600 . ?
C11 C12 1.540(6) . ?
C11 H11A 0.9700 . ?
C11 H11B 0.9700 . ?
C12 H12A 0.9700 . ?
C12 H12B 0.9700 . ?
C13 C14 1.385(7) . ?
C13 C18 1.404(7) . ?
C14 C15 1.401(8) . ?
C14 H14 0.9300 . ?
C15 C16 1.388(10) . ?
C15 H15 0.9300 . ?
C16 C17 1.360(9) . ?
C16 H16 0.9300 . ?
C17 C18 1.392(7) . ?
C17 H17 0.9300 . ?
C18 H18 0.9300 . ?
C19 C20 1.381(7) . ?
C19 C24 1.388(7) . ?
C20 C21 1.389(7) . ?
C20 H20 0.9300 . ?
C21 C22 1.385(8) . ?
C21 H21 0.9300 . ?
C22 C23 1.377(8) . ?
C22 H22 0.9300 . ?
C23 C24 1.394(7) . ?
C23 H23 0.9300 . ?
C24 H24 0.9300 . ?
C25 C26 1.400(7) . ?
C25 C30 1.398(7) . ?
C26 C27 1.391(7) . ?
C26 H26 0.9300 . ?
C27 C28 1.386(8) . ?
C27 H27 0.9300 . ?
C28 C29 1.379(8) . ?
C28 H28 0.9300 . ?
C29 C30 1.389(7) . ?
C29 H29 0.9300 . ?
C30 H30 0.9300 . ?
C31 C32 1.386(6) . ?
C31 C36 1.408(7) . ?
C32 C33 1.392(7) . ?
C32 H32 0.9300 . ?
C33 C34 1.386(8) . ?
C33 H33 0.9300 . ?
C34 C35 1.369(8) . ?
C34 H34 0.9300 . ?
C35 C36 1.384(7) . ?
C35 H35 0.9300 . ?
C36 H36 0.9300 . ?
C37 C38 1.218(6) . ?
C38 C39 1.420(6) . ?
C39 C40 1.394(6) . ?
C39 C43 1.408(6) . ?
C40 C41 1.362(6) . ?
C40 H40 0.9300 . ?
C41 H41 0.9300 . ?
C42 C43 1.376(6) . ?
C42 H42 0.9300 . ?
C43 H43 0.9300 . ?
C44 C63 1.389(5) . ?
C44 C45 1.398(5) . ?
C44 C64 1.508(5) . ?
C45 C46 1.441(5) . ?
C46 C47 1.352(5) . ?
C46 H46 0.9300 . ?
C47 C48 1.437(5) . ?
C47 H47 0.9300 . ?
C48 C49 1.407(5) . ?
C49 C50 1.395(5) . ?
C49 C73 1.513(5) . ?
C50 C51 1.450(5) . ?
C51 C52 1.341(5) . ?
C51 H51 0.9300 . ?
C52 C53 1.442(5) . ?
C52 H52 0.9300 . ?
C53 C54 1.396(5) . ?
C54 C55 1.403(5) . ?
C54 C82 1.503(5) . ?
C55 C56 1.438(5) . ?
C56 C57 1.340(5) . ?
C56 H56 0.9300 . ?
C57 C58 1.446(5) . ?
C57 H57 0.9300 . ?
C58 C59 1.396(5) . ?
C59 C60 1.402(5) . ?
C59 C91 1.499(5) . ?
C60 C61 1.439(5) . ?
C61 C62 1.350(6) . ?
C61 H61 0.9300 . ?
C62 C63 1.449(5) . ?
C62 H62 0.9300 . ?
C64 C69 1.397(6) . ?
C64 C65 1.402(6) . ?
C65 C66 1.398(6) . ?
C65 C70 1.512(7) . ?
C66 C67 1.372(7) . ?
C66 H66 0.9300 . ?
C67 C68 1.390(7) . ?
C67 C71 1.519(6) . ?
C68 C69 1.404(6) . ?
C68 H68 0.9300 . ?
C69 C72 1.512(6) . ?
C70 H70A 0.9600 . ?
C70 H70B 0.9600 . ?
C70 H70C 0.9600 . ?
C71 H71A 0.9600 . ?
C71 H71B 0.9600 . ?
C71 H71C 0.9600 . ?
C72 H72A 0.9600 . ?
C72 H72B 0.9600 . ?
C72 H72C 0.9600 . ?
C73 C74 1.400(6) . ?
C73 C78 1.406(5) . ?
C74 C75 1.393(6) . ?
C74 C79 1.505(6) . ?
C75 C76 1.378(7) . ?
C75 H75 0.9300 . ?
C76 C77 1.389(7) . ?
C76 C80 1.517(6) . ?
C77 C78 1.389(6) . ?
C77 H77 0.9300 . ?
C78 C81 1.509(6) . ?
C79 H79A 0.9600 . ?
C79 H79B 0.9600 . ?
C79 H79C 0.9600 . ?
C80 H80A 0.9600 . ?
C80 H80B 0.9600 . ?
C80 H80C 0.9600 . ?
C81 H81A 0.9600 . ?
C81 H81B 0.9600 . ?
C81 H81C 0.9600 . ?
C82 C87 1.400(5) . ?
C82 C83 1.408(5) . ?
C83 C84 1.393(5) . ?
C83 C90 1.510(6) . ?
C84 C85 1.399(6) . ?
C84 H84 0.9300 . ?
C85 C86 1.380(6) . ?
C85 C89 1.508(6) . ?
C86 C87 1.393(6) . ?
C86 H86 0.9300 . ?
C87 C88 1.511(6) . ?
C88 H88A 0.9600 . ?
C88 H88B 0.9600 . ?
C88 H88C 0.9600 . ?
C89 H89A 0.9600 . ?
C89 H89B 0.9600 . ?
C89 H89C 0.9600 . ?
C90 H90A 0.9600 . ?
C90 H90B 0.9600 . ?
C90 H90C 0.9600 . ?
C91 C92 1.397(6) . ?
C91 C96 1.414(6) . ?
C92 C93 1.401(6) . ?
C92 C99 1.508(6) . ?
C93 C94 1.385(7) . ?
C93 H93 0.9300 . ?
C94 C95 1.415(6) . ?
C94 C98 1.508(6) . ?
C95 C96 1.389(5) . ?
C95 H95 0.9300 . ?
C96 C97 1.494(6) . ?
C97 H97A 0.9600 . ?
C97 H97B 0.9600 . ?
C97 H97C 0.9600 . ?
C98 H98A 0.9600 . ?
C98 H98B 0.9600 . ?
C98 H98C 0.9600 . ?
C99 H99A 0.9600 . ?
C99 H99B 0.9600 . ?
C99 H99C 0.9600 . ?
O101 C101 1.372(14) . ?
O101 C104 1.371(15) . ?
C101 C105 1.38(4) . ?
C101 C102 1.57(2) . ?
C101 H10D 0.9700 . ?
C101 H10E 0.9700 . ?
C104 C106 1.381(19) . ?
C104 C103 1.98(3) . ?
C104 H10F 0.9700 . ?
C104 H10G 0.9700 . ?
C102 C103 1.17(3) . ?
C102 H10H 0.9700 . ?
C102 H10I 0.9700 . ?
C103 H10J 0.9700 . ?
C103 H10K 0.9700 . ?
C105 C106 1.26(4) . ?
C105 H10L 0.9700 . ?
C105 H10M 0.9700 . ?
C106 H10N 0.9700 . ?
C106 H10O 0.9700 . ?
O102 C107 1.11(3) 1_645 ?
O102 C110 1.53(4) . ?
C107 O102 1.11(3) 1_465 ?
C107 C108 1.17(4) . ?
C107 H10P 0.9700 . ?
C107 H10Q 0.9700 . ?
C108 C109 1.29(5) 2_565 ?
C108 H10R 0.9700 . ?
C108 H10S 0.9700 . ?
C109 C110 1.07(4) 2_655 ?
C109 C108 1.29(5) 2_565 ?
C109 H10T 0.9700 . ?
C109 H10U 0.9700 . ?
C110 C109 1.07(4) 2_655 ?
C110 H11C 0.9700 . ?
C110 H11D 0.9700 . ?

loop_
_geom_torsion_atom_site_label_1
_geom_torsion_atom_site_label_2
_geom_torsion_atom_site_label_3
_geom_torsion_atom_site_label_4
_geom_torsion
_geom_torsion_site_symmetry_1
_geom_torsion_site_symmetry_2
_geom_torsion_site_symmetry_3
_geom_torsion_site_symmetry_4
_geom_torsion_publ_flag
C37 Fe1 P1 C13 163.6(2) . . . . ?
C2 Fe1 P1 C13 -111.8(5) . . . . ?
C1 Fe1 P1 C13 -112.9(3) . . . . ?
C5 Fe1 P1 C13 -79.2(2) . . . . ?
C3 Fe1 P1 C13 -16.8(3) . . . . ?
C4 Fe1 P1 C13 -39.3(2) . . . . ?
P2 Fe1 P1 C13 79.64(19) . . . . ?
C37 Fe1 P1 C11 45.6(2) . . . . ?
C2 Fe1 P1 C11 130.3(5) . . . . ?
C1 Fe1 P1 C11 129.1(2) . . . . ?
C5 Fe1 P1 C11 162.9(2) . . . . ?
C3 Fe1 P1 C11 -134.7(3) . . . . ?
C4 Fe1 P1 C11 -157.3(2) . . . . ?
P2 Fe1 P1 C11 -38.33(16) . . . . ?
C37 Fe1 P1 C19 -69.0(2) . . . . ?
C2 Fe1 P1 C19 15.6(5) . . . . ?
C1 Fe1 P1 C19 14.5(2) . . . . ?
C5 Fe1 P1 C19 48.2(2) . . . . ?
C3 Fe1 P1 C19 110.6(3) . . . . ?
C4 Fe1 P1 C19 88.1(2) . . . . ?
P2 Fe1 P1 C19 -152.97(18) . . . . ?
C37 Fe1 P2 C31 -170.2(2) . . . . ?
C2 Fe1 P2 C31 100.4(2) . . . . ?
C1 Fe1 P2 C31 117.9(3) . . . . ?
C5 Fe1 P2 C31 21.5(5) . . . . ?
C3 Fe1 P2 C31 61.7(2) . . . . ?
C4 Fe1 P2 C31 26.9(2) . . . . ?
P1 Fe1 P2 C31 -82.98(17) . . . . ?
C37 Fe1 P2 C25 63.0(2) . . . . ?
C2 Fe1 P2 C25 -26.4(2) . . . . ?
C1 Fe1 P2 C25 -8.9(3) . . . . ?
C5 Fe1 P2 C25 -105.3(4) . . . . ?
C3 Fe1 P2 C25 -65.0(2) . . . . ?
C4 Fe1 P2 C25 -99.9(2) . . . . ?
P1 Fe1 P2 C25 150.25(18) . . . . ?
C37 Fe1 P2 C12 -55.0(2) . . . . ?
C2 Fe1 P2 C12 -144.4(2) . . . . ?
C1 Fe1 P2 C12 -126.9(3) . . . . ?
C5 Fe1 P2 C12 136.7(4) . . . . ?
C3 Fe1 P2 C12 176.9(2) . . . . ?
C4 Fe1 P2 C12 142.1(2) . . . . ?
P1 Fe1 P2 C12 32.22(17) . . . . ?
C100 Ru1 N1 C60 -83.4(3) . . . . ?
N4 Ru1 N1 C60 6.1(3) . . . . ?
N3 Ru1 N1 C60 94.5(15) . . . . ?
N2 Ru1 N1 C60 -178.2(3) . . . . ?
N5 Ru1 N1 C60 94.9(3) . . . . ?
C100 Ru1 N1 C63 98.3(3) . . . . ?
N4 Ru1 N1 C63 -172.2(3) . . . . ?
N3 Ru1 N1 C63 -83.7(16) . . . . ?
N2 Ru1 N1 C63 3.5(3) . . . . ?
N5 Ru1 N1 C63 -83.3(3) . . . . ?
C100 Ru1 N2 C45 -94.4(3) . . . . ?
N4 Ru1 N2 C45 84.2(15) . . . . ?
N3 Ru1 N2 C45 172.4(3) . . . . ?
N1 Ru1 N2 C45 -3.5(3) . . . . ?
N5 Ru1 N2 C45 83.2(3) . . . . ?
C100 Ru1 N2 C48 89.7(3) . . . . ?
N4 Ru1 N2 C48 -91.8(15) . . . . ?
N3 Ru1 N2 C48 -3.5(3) . . . . ?
N1 Ru1 N2 C48 -179.4(3) . . . . ?
N5 Ru1 N2 C48 -92.7(3) . . . . ?
C100 Ru1 N3 C50 -88.7(3) . . . . ?
N4 Ru1 N3 C50 -178.2(3) . . . . ?
N2 Ru1 N3 C50 6.0(3) . . . . ?
N1 Ru1 N3 C50 93.4(15) . . . . ?
N5 Ru1 N3 C50 93.0(3) . . . . ?
C100 Ru1 N3 C53 88.3(3) . . . . ?
N4 Ru1 N3 C53 -1.2(3) . . . . ?
N2 Ru1 N3 C53 -177.0(3) . . . . ?
N1 Ru1 N3 C53 -89.7(15) . . . . ?
N5 Ru1 N3 C53 -90.1(3) . . . . ?
C100 Ru1 N4 C55 -93.4(3) . . . . ?
N3 Ru1 N4 C55 -0.1(3) . . . . ?
N2 Ru1 N4 C55 88.0(15) . . . . ?
N1 Ru1 N4 C55 175.7(3) . . . . ?
N5 Ru1 N4 C55 89.0(3) . . . . ?
C100 Ru1 N4 C58 84.3(3) . . . . ?
N3 Ru1 N4 C58 177.5(3) . . . . ?
N2 Ru1 N4 C58 -94.3(15) . . . . ?
N1 Ru1 N4 C58 -6.6(3) . . . . ?
N5 Ru1 N4 C58 -93.4(3) . . . . ?
C100 Ru1 N5 C42 168(3) . . . . ?
N4 Ru1 N5 C42 -137.1(3) . . . . ?
N3 Ru1 N5 C42 -46.4(3) . . . . ?
N2 Ru1 N5 C42 42.8(3) . . . . ?
N1 Ru1 N5 C42 133.7(3) . . . . ?
C100 Ru1 N5 C41 -8(3) . . . . ?
N4 Ru1 N5 C41 47.1(3) . . . . ?
N3 Ru1 N5 C41 137.8(3) . . . . ?
N2 Ru1 N5 C41 -133.0(3) . . . . ?
N1 Ru1 N5 C41 -42.2(3) . . . . ?
C37 Fe1 C1 C5 144.6(3) . . . . ?
C2 Fe1 C1 C5 -118.5(4) . . . . ?
C3 Fe1 C1 C5 -80.3(3) . . . . ?
C4 Fe1 C1 C5 -37.7(3) . . . . ?
P2 Fe1 C1 C5 -144.3(3) . . . . ?
P1 Fe1 C1 C5 61.0(3) . . . . ?
C37 Fe1 C1 C2 -96.9(3) . . . . ?
C5 Fe1 C1 C2 118.5(4) . . . . ?
C3 Fe1 C1 C2 38.2(3) . . . . ?
C4 Fe1 C1 C2 80.8(3) . . . . ?
P2 Fe1 C1 C2 -25.8(4) . . . . ?
P1 Fe1 C1 C2 179.5(2) . . . . ?
C37 Fe1 C1 C6 23.8(6) . . . . ?
C2 Fe1 C1 C6 120.7(7) . . . . ?
C5 Fe1 C1 C6 -120.8(7) . . . . ?
C3 Fe1 C1 C6 158.9(6) . . . . ?
C4 Fe1 C1 C6 -158.5(6) . . . . ?
P2 Fe1 C1 C6 94.9(6) . . . . ?
P1 Fe1 C1 C6 -59.8(6) . . . . ?
C5 C1 C2 C3 -0.5(5) . . . . ?
C6 C1 C2 C3 177.2(5) . . . . ?
Fe1 C1 C2 C3 -62.2(3) . . . . ?
C5 C1 C2 C7 -177.6(5) . . . . ?
C6 C1 C2 C7 0.1(8) . . . . ?
Fe1 C1 C2 C7 120.8(5) . . . . ?
C5 C1 C2 Fe1 61.6(3) . . . . ?
C6 C1 C2 Fe1 -120.7(5) . . . . ?
C37 Fe1 C2 C3 -160.4(3) . . . . ?
C1 Fe1 C2 C3 117.2(4) . . . . ?
C5 Fe1 C2 C3 80.2(3) . . . . ?
C4 Fe1 C2 C3 36.8(3) . . . . ?
P2 Fe1 C2 C3 -76.5(3) . . . . ?
P1 Fe1 C2 C3 115.7(5) . . . . ?
C37 Fe1 C2 C1 82.4(3) . . . . ?
C5 Fe1 C2 C1 -36.9(3) . . . . ?
C3 Fe1 C2 C1 -117.2(4) . . . . ?
C4 Fe1 C2 C1 -80.4(3) . . . . ?
P2 Fe1 C2 C1 166.3(2) . . . . ?
P1 Fe1 C2 C1 -1.5(6) . . . . ?
C37 Fe1 C2 C7 -38.4(5) . . . . ?
C1 Fe1 C2 C7 -120.8(6) . . . . ?
C5 Fe1 C2 C7 -157.7(6) . . . . ?
C3 Fe1 C2 C7 122.0(6) . . . . ?
C4 Fe1 C2 C7 158.8(6) . . . . ?
P2 Fe1 C2 C7 45.5(5) . . . . ?
P1 Fe1 C2 C7 -122.3(6) . . . . ?
C1 C2 C3 C4 0.6(5) . . . . ?
C7 C2 C3 C4 177.7(4) . . . . ?
Fe1 C2 C3 C4 -60.8(3) . . . . ?
C1 C2 C3 C8 -172.4(4) . . . . ?
C7 C2 C3 C8 4.7(8) . . . . ?
Fe1 C2 C3 C8 126.2(5) . . . . ?
C1 C2 C3 Fe1 61.4(3) . . . . ?
C7 C2 C3 Fe1 -121.5(5) . . . . ?
C37 Fe1 C3 C2 25.3(4) . . . . ?
C1 Fe1 C3 C2 -38.7(3) . . . . ?
C5 Fe1 C3 C2 -81.2(3) . . . . ?
C4 Fe1 C3 C2 -119.0(4) . . . . ?
P2 Fe1 C3 C2 113.9(3) . . . . ?
P1 Fe1 C3 C2 -154.2(3) . . . . ?
C37 Fe1 C3 C4 144.4(3) . . . . ?
C2 Fe1 C3 C4 119.0(4) . . . . ?
C1 Fe1 C3 C4 80.4(3) . . . . ?
C5 Fe1 C3 C4 37.9(3) . . . . ?
P2 Fe1 C3 C4 -127.0(3) . . . . ?
P1 Fe1 C3 C4 -35.2(4) . . . . ?
C37 Fe1 C3 C8 -95.3(5) . . . . ?
C2 Fe1 C3 C8 -120.6(6) . . . . ?
C1 Fe1 C3 C8 -159.3(5) . . . . ?
C5 Fe1 C3 C8 158.2(5) . . . . ?
C4 Fe1 C3 C8 120.4(6) . . . . ?
P2 Fe1 C3 C8 -6.7(5) . . . . ?
P1 Fe1 C3 C8 85.2(5) . . . . ?
C2 C3 C4 C5 -0.5(5) . . . . ?
C8 C3 C4 C5 172.6(4) . . . . ?
Fe1 C3 C4 C5 -59.9(3) . . . . ?
C2 C3 C4 C9 -168.2(4) . . . . ?
C8 C3 C4 C9 5.0(7) . . . . ?
Fe1 C3 C4 C9 132.4(5) . . . . ?
C2 C3 C4 Fe1 59.4(3) . . . . ?
C8 C3 C4 Fe1 -127.5(5) . . . . ?
C37 Fe1 C4 C3 -76.6(5) . . . . ?
C2 Fe1 C4 C3 -37.5(3) . . . . ?
C1 Fe1 C4 C3 -81.5(3) . . . . ?
C5 Fe1 C4 C3 -118.4(4) . . . . ?
P2 Fe1 C4 C3 64.7(3) . . . . ?
P1 Fe1 C4 C3 159.3(2) . . . . ?
C37 Fe1 C4 C5 41.8(5) . . . . ?
C2 Fe1 C4 C5 80.9(3) . . . . ?
C1 Fe1 C4 C5 36.9(3) . . . . ?
C3 Fe1 C4 C5 118.4(4) . . . . ?
P2 Fe1 C4 C5 -176.9(3) . . . . ?
P1 Fe1 C4 C5 -82.2(3) . . . . ?
C37 Fe1 C4 C9 162.4(5) . . . . ?
C2 Fe1 C4 C9 -158.5(6) . . . . ?
C1 Fe1 C4 C9 157.6(6) . . . . ?
C5 Fe1 C4 C9 120.6(6) . . . . ?
C3 Fe1 C4 C9 -120.9(6) . . . . ?
P2 Fe1 C4 C9 -56.2(5) . . . . ?
P1 Fe1 C4 C9 38.4(5) . . . . ?
C2 C1 C5 C4 0.2(5) . . . . ?
C6 C1 C5 C4 -177.5(5) . . . . ?
Fe1 C1 C5 C4 60.6(3) . . . . ?
C2 C1 C5 C10 172.1(5) . . . . ?
C6 C1 C5 C10 -5.6(8) . . . . ?
Fe1 C1 C5 C10 -127.5(5) . . . . ?
C2 C1 C5 Fe1 -60.4(3) . . . . ?
C6 C1 C5 Fe1 121.9(5) . . . . ?
C3 C4 C5 C1 0.2(5) . . . . ?
C9 C4 C5 C1 167.9(5) . . . . ?
Fe1 C4 C5 C1 -59.9(3) . . . . ?
C3 C4 C5 C10 -171.6(5) . . . . ?
C9 C4 C5 C10 -3.9(8) . . . . ?
Fe1 C4 C5 C10 128.3(5) . . . . ?
C3 C4 C5 Fe1 60.1(3) . . . . ?
C9 C4 C5 Fe1 -132.2(5) . . . . ?
C37 Fe1 C5 C1 -40.7(4) . . . . ?
C2 Fe1 C5 C1 38.1(3) . . . . ?
C3 Fe1 C5 C1 81.6(3) . . . . ?
C4 Fe1 C5 C1 118.7(4) . . . . ?
P2 Fe1 C5 C1 126.2(4) . . . . ?
P1 Fe1 C5 C1 -132.4(3) . . . . ?
C37 Fe1 C5 C4 -159.4(3) . . . . ?
C2 Fe1 C5 C4 -80.6(3) . . . . ?
C1 Fe1 C5 C4 -118.7(4) . . . . ?
C3 Fe1 C5 C4 -37.1(3) . . . . ?
P2 Fe1 C5 C4 7.5(6) . . . . ?
P1 Fe1 C5 C4 108.8(3) . . . . ?
C37 Fe1 C5 C10 78.8(6) . . . . ?
C2 Fe1 C5 C10 157.6(6) . . . . ?
C1 Fe1 C5 C10 119.4(6) . . . . ?
C3 Fe1 C5 C10 -159.0(6) . . . . ?
C4 Fe1 C5 C10 -121.8(6) . . . . ?
P2 Fe1 C5 C10 -114.4(5) . . . . ?
P1 Fe1 C5 C10 -13.0(5) . . . . ?
C13 P1 C11 C12 -90.6(4) . . . . ?
C19 P1 C11 C12 164.1(3) . . . . ?
Fe1 P1 C11 C12 37.8(4) . . . . ?
P1 C11 C12 P2 -12.7(4) . . . . ?
C31 P2 C12 C11 110.9(4) . . . . ?
C25 P2 C12 C11 -143.5(3) . . . . ?
Fe1 P2 C12 C11 -17.3(4) . . . . ?
C11 P1 C13 C14 -172.7(4) . . . . ?
C19 P1 C13 C14 -67.0(4) . . . . ?
Fe1 P1 C13 C14 68.3(4) . . . . ?
C11 P1 C13 C18 11.8(5) . . . . ?
C19 P1 C13 C18 117.4(4) . . . . ?
Fe1 P1 C13 C18 -107.3(4) . . . . ?
C18 C13 C14 C15 -0.4(8) . . . . ?
P1 C13 C14 C15 -176.1(4) . . . . ?
C13 C14 C15 C16 0.3(9) . . . . ?
C14 C15 C16 C17 -0.9(10) . . . . ?
C15 C16 C17 C18 1.6(10) . . . . ?
C16 C17 C18 C13 -1.7(9) . . . . ?
C14 C13 C18 C17 1.1(8) . . . . ?
P1 C13 C18 C17 176.7(4) . . . . ?
C13 P1 C19 C20 -4.8(5) . . . . ?
C11 P1 C19 C20 102.6(4) . . . . ?
Fe1 P1 C19 C20 -140.5(4) . . . . ?
C13 P1 C19 C24 175.4(4) . . . . ?
C11 P1 C19 C24 -77.2(4) . . . . ?
Fe1 P1 C19 C24 39.7(5) . . . . ?
C24 C19 C20 C21 -0.5(8) . . . . ?
P1 C19 C20 C21 179.7(4) . . . . ?
C19 C20 C21 C22 2.3(9) . . . . ?
C20 C21 C22 C23 -2.5(9) . . . . ?
C21 C22 C23 C24 1.0(9) . . . . ?
C22 C23 C24 C19 0.9(9) . . . . ?
C20 C19 C24 C23 -1.1(8) . . . . ?
P1 C19 C24 C23 178.7(4) . . . . ?
C31 P2 C25 C26 151.1(4) . . . . ?
C12 P2 C25 C26 47.0(5) . . . . ?
Fe1 P2 C25 C26 -73.3(4) . . . . ?
C31 P2 C25 C30 -36.6(4) . . . . ?
C12 P2 C25 C30 -140.7(4) . . . . ?
Fe1 P2 C25 C30 99.0(4) . . . . ?
C30 C25 C26 C27 0.4(8) . . . . ?
P2 C25 C26 C27 172.9(4) . . . . ?
C25 C26 C27 C28 0.3(9) . . . . ?
C26 C27 C28 C29 -0.7(10) . . . . ?
C27 C28 C29 C30 0.5(10) . . . . ?
C28 C29 C30 C25 0.2(9) . . . . ?
C26 C25 C30 C29 -0.6(8) . . . . ?
P2 C25 C30 C29 -173.2(4) . . . . ?
C25 P2 C31 C32 141.8(4) . . . . ?
C12 P2 C31 C32 -111.0(4) . . . . ?
Fe1 P2 C31 C32 8.4(4) . . . . ?
C25 P2 C31 C36 -44.5(4) . . . . ?
C12 P2 C31 C36 62.7(4) . . . . ?
Fe1 P2 C31 C36 -177.9(3) . . . . ?
C36 C31 C32 C33 -1.3(7) . . . . ?
P2 C31 C32 C33 172.7(4) . . . . ?
C31 C32 C33 C34 0.3(8) . . . . ?
C32 C33 C34 C35 1.7(9) . . . . ?
C33 C34 C35 C36 -2.6(9) . . . . ?
C34 C35 C36 C31 1.6(8) . . . . ?
C32 C31 C36 C35 0.4(7) . . . . ?
P2 C31 C36 C35 -173.5(4) . . . . ?
C2 Fe1 C37 C38 -6(7) . . . . ?
C1 Fe1 C37 C38 34(7) . . . . ?
C5 Fe1 C37 C38 58(7) . . . . ?
C3 Fe1 C37 C38 -22(7) . . . . ?
C4 Fe1 C37 C38 29(7) . . . . ?
P2 Fe1 C37 C38 -118(7) . . . . ?
P1 Fe1 C37 C38 158(7) . . . . ?
Fe1 C37 C38 C39 24(15) . . . . ?
C37 C38 C39 C40 -44(9) . . . . ?
C37 C38 C39 C43 134(9) . . . . ?
C43 C39 C40 C41 1.5(6) . . . . ?
C38 C39 C40 C41 179.3(4) . . . . ?
C42 N5 C41 C40 0.6(6) . . . . ?
Ru1 N5 C41 C40 176.7(3) . . . . ?
C39 C40 C41 N5 -1.4(6) . . . . ?
C41 N5 C42 C43 0.1(7) . . . . ?
Ru1 N5 C42 C43 -175.9(4) . . . . ?
N5 C42 C43 C39 0.1(8) . . . . ?
C40 C39 C43 C42 -0.8(7) . . . . ?
C38 C39 C43 C42 -178.6(4) . . . . ?
C48 N2 C45 C44 178.2(4) . . . . ?
Ru1 N2 C45 C44 1.6(5) . . . . ?
C48 N2 C45 C46 -1.0(4) . . . . ?
Ru1 N2 C45 C46 -177.5(2) . . . . ?
C63 C44 C45 N2 1.8(6) . . . . ?
C64 C44 C45 N2 -174.9(3) . . . . ?
C63 C44 C45 C46 -179.2(4) . . . . ?
C64 C44 C45 C46 4.1(6) . . . . ?
N2 C45 C46 C47 0.3(4) . . . . ?
C44 C45 C46 C47 -178.8(4) . . . . ?
C45 C46 C47 C48 0.4(4) . . . . ?
C45 N2 C48 C49 -176.5(3) . . . . ?
Ru1 N2 C48 C49 0.0(5) . . . . ?
C45 N2 C48 C47 1.2(4) . . . . ?
Ru1 N2 C48 C47 177.8(2) . . . . ?
C46 C47 C48 N2 -1.0(4) . . . . ?
C46 C47 C48 C49 176.7(4) . . . . ?
N2 C48 C49 C50 3.1(6) . . . . ?
C47 C48 C49 C50 -174.3(4) . . . . ?
N2 C48 C49 C73 179.9(3) . . . . ?
C47 C48 C49 C73 2.5(6) . . . . ?
C53 N3 C50 C49 177.3(3) . . . . ?
Ru1 N3 C50 C49 -5.3(5) . . . . ?
C53 N3 C50 C51 -0.9(4) . . . . ?
Ru1 N3 C50 C51 176.6(2) . . . . ?
C48 C49 C50 N3 -0.3(6) . . . . ?
C73 C49 C50 N3 -177.1(3) . . . . ?
C48 C49 C50 C51 177.5(4) . . . . ?
C73 C49 C50 C51 0.8(5) . . . . ?
N3 C50 C51 C52 1.0(4) . . . . ?
C49 C50 C51 C52 -177.2(4) . . . . ?
C50 C51 C52 C53 -0.7(4) . . . . ?
C50 N3 C53 C54 179.9(3) . . . . ?
Ru1 N3 C53 C54 2.4(5) . . . . ?
C50 N3 C53 C52 0.5(4) . . . . ?
Ru1 N3 C53 C52 -177.0(2) . . . . ?
C51 C52 C53 N3 0.1(4) . . . . ?
C51 C52 C53 C54 -179.3(4) . . . . ?
N3 C53 C54 C55 -1.9(6) . . . . ?
C52 C53 C54 C55 177.4(4) . . . . ?
N3 C53 C54 C82 178.4(3) . . . . ?
C52 C53 C54 C82 -2.3(5) . . . . ?
C58 N4 C55 C54 -177.5(3) . . . . ?
Ru1 N4 C55 C54 0.6(5) . . . . ?
C58 N4 C55 C56 0.3(4) . . . . ?
Ru1 N4 C55 C56 178.3(2) . . . . ?
C53 C54 C55 N4 0.3(6) . . . . ?
C82 C54 C55 N4 -180.0(3) . . . . ?
C53 C54 C55 C56 -177.0(4) . . . . ?
C82 C54 C55 C56 2.6(5) . . . . ?
N4 C55 C56 C57 -0.6(4) . . . . ?
C54 C55 C56 C57 177.2(4) . . . . ?
C55 C56 C57 C58 0.6(4) . . . . ?
C55 N4 C58 C59 -178.7(4) . . . . ?
Ru1 N4 C58 C59 3.3(5) . . . . ?
C55 N4 C58 C57 0.1(4) . . . . ?
Ru1 N4 C58 C57 -177.9(2) . . . . ?
C56 C57 C58 N4 -0.4(4) . . . . ?
C56 C57 C58 C59 178.3(4) . . . . ?
N4 C58 C59 C60 3.7(6) . . . . ?
C57 C58 C59 C60 -174.8(4) . . . . ?
N4 C58 C59 C91 -178.3(3) . . . . ?
C57 C58 C59 C91 3.1(6) . . . . ?
C63 N1 C60 C59 176.5(4) . . . . ?
Ru1 N1 C60 C59 -2.1(6) . . . . ?
C63 N1 C60 C61 0.2(4) . . . . ?
Ru1 N1 C60 C61 -178.4(3) . . . . ?
C58 C59 C60 N1 -4.4(6) . . . . ?
C91 C59 C60 N1 177.7(4) . . . . ?
C58 C59 C60 C61 171.3(4) . . . . ?
C91 C59 C60 C61 -6.6(6) . . . . ?
N1 C60 C61 C62 0.5(5) . . . . ?
C59 C60 C61 C62 -175.8(4) . . . . ?
C60 C61 C62 C63 -0.9(5) . . . . ?
C60 N1 C63 C44 179.7(4) . . . . ?
Ru1 N1 C63 C44 -1.8(6) . . . . ?
C60 N1 C63 C62 -0.7(4) . . . . ?
Ru1 N1 C63 C62 177.9(3) . . . . ?
C45 C44 C63 N1 -1.7(7) . . . . ?
C64 C44 C63 N1 175.0(4) . . . . ?
C45 C44 C63 C62 178.7(4) . . . . ?
C64 C44 C63 C62 -4.6(6) . . . . ?
C61 C62 C63 N1 1.0(5) . . . . ?
C61 C62 C63 C44 -179.4(4) . . . . ?
C63 C44 C64 C69 85.7(5) . . . . ?
C45 C44 C64 C69 -97.3(4) . . . . ?
C63 C44 C64 C65 -91.7(4) . . . . ?
C45 C44 C64 C65 85.3(5) . . . . ?
C69 C64 C65 C66 2.3(6) . . . . ?
C44 C64 C65 C66 179.7(4) . . . . ?
C69 C64 C65 C70 -176.5(4) . . . . ?
C44 C64 C65 C70 1.0(6) . . . . ?
C64 C65 C66 C67 -1.6(7) . . . . ?
C70 C65 C66 C67 177.1(5) . . . . ?
C65 C66 C67 C68 0.2(7) . . . . ?
C65 C66 C67 C71 179.9(5) . . . . ?
C66 C67 C68 C69 0.7(7) . . . . ?
C71 C67 C68 C69 -179.1(5) . . . . ?
C65 C64 C69 C68 -1.5(6) . . . . ?
C44 C64 C69 C68 -178.9(4) . . . . ?
C65 C64 C69 C72 178.0(4) . . . . ?
C44 C64 C69 C72 0.6(6) . . . . ?
C67 C68 C69 C64 0.0(6) . . . . ?
C67 C68 C69 C72 -179.5(4) . . . . ?
C50 C49 C73 C74 78.2(5) . . . . ?
C48 C49 C73 C74 -98.8(4) . . . . ?
C50 C49 C73 C78 -98.4(4) . . . . ?
C48 C49 C73 C78 84.6(5) . . . . ?
C78 C73 C74 C75 0.1(6) . . . . ?
C49 C73 C74 C75 -176.5(4) . . . . ?
C78 C73 C74 C79 178.5(4) . . . . ?
C49 C73 C74 C79 1.9(6) . . . . ?
C73 C74 C75 C76 0.2(7) . . . . ?
C79 C74 C75 C76 -178.2(4) . . . . ?
C74 C75 C76 C77 -0.3(7) . . . . ?
C74 C75 C76 C80 -179.5(4) . . . . ?
C75 C76 C77 C78 0.0(7) . . . . ?
C80 C76 C77 C78 179.3(4) . . . . ?
C76 C77 C78 C73 0.3(7) . . . . ?
C76 C77 C78 C81 -179.5(4) . . . . ?
C74 C73 C78 C77 -0.3(6) . . . . ?
C49 C73 C78 C77 176.3(4) . . . . ?
C74 C73 C78 C81 179.4(4) . . . . ?
C49 C73 C78 C81 -3.9(6) . . . . ?
C53 C54 C82 C87 -88.0(4) . . . . ?
C55 C54 C82 C87 92.3(4) . . . . ?
C53 C54 C82 C83 96.6(4) . . . . ?
C55 C54 C82 C83 -83.1(4) . . . . ?
C87 C82 C83 C84 -2.2(6) . . . . ?
C54 C82 C83 C84 173.1(3) . . . . ?
C87 C82 C83 C90 178.9(4) . . . . ?
C54 C82 C83 C90 -5.7(5) . . . . ?
C82 C83 C84 C85 0.3(6) . . . . ?
C90 C83 C84 C85 179.2(4) . . . . ?
C83 C84 C85 C86 1.5(7) . . . . ?
C83 C84 C85 C89 -178.0(4) . . . . ?
C84 C85 C86 C87 -1.5(7) . . . . ?
C89 C85 C86 C87 178.0(4) . . . . ?
C85 C86 C87 C82 -0.3(7) . . . . ?
C85 C86 C87 C88 -179.5(4) . . . . ?
C83 C82 C87 C86 2.2(6) . . . . ?
C54 C82 C87 C86 -173.2(4) . . . . ?
C83 C82 C87 C88 -178.6(4) . . . . ?
C54 C82 C87 C88 6.0(6) . . . . ?
C58 C59 C91 C92 102.7(4) . . . . ?
C60 C59 C91 C92 -79.2(5) . . . . ?
C58 C59 C91 C96 -75.8(5) . . . . ?
C60 C59 C91 C96 102.3(4) . . . . ?
C96 C91 C92 C93 0.2(6) . . . . ?
C59 C91 C92 C93 -178.2(4) . . . . ?
C96 C91 C92 C99 -178.8(4) . . . . ?
C59 C91 C92 C99 2.7(6) . . . . ?
C91 C92 C93 C94 -0.4(6) . . . . ?
C99 C92 C93 C94 178.7(4) . . . . ?
C92 C93 C94 C95 0.6(6) . . . . ?
C92 C93 C94 C98 -178.5(4) . . . . ?
C93 C94 C95 C96 -0.7(6) . . . . ?
C98 C94 C95 C96 178.4(4) . . . . ?
C94 C95 C96 C91 0.6(6) . . . . ?
C94 C95 C96 C97 -179.6(4) . . . . ?
C92 C91 C96 C95 -0.3(6) . . . . ?
C59 C91 C96 C95 178.1(3) . . . . ?
C92 C91 C96 C97 179.8(4) . . . . ?
C59 C91 C96 C97 -1.7(6) . . . . ?
N4 Ru1 C100 O1 -36(5) . . . . ?
N3 Ru1 C100 O1 -127(5) . . . . ?
N2 Ru1 C100 O1 144(5) . . . . ?
N1 Ru1 C100 O1 53(5) . . . . ?
N5 Ru1 C100 O1 18(7) . . . . ?
C104 O101 C101 C105 30(2) . . . . ?
C104 O101 C101 C102 -30.6(17) . . . . ?
C101 O101 C104 C106 -33.3(14) . . . . ?
C101 O101 C104 C103 31.9(12) . . . . ?
O101 C101 C102 C103 3(3) . . . . ?
C105 C101 C102 C103 -78(3) . . . . ?
C101 C102 C103 C104 17(2) . . . . ?
C106 C104 C103 C102 71(2) . . . . ?
O101 C104 C103 C102 -33(2) . . . . ?
O101 C101 C105 C106 -17(3) . . . . ?
C102 C101 C105 C106 98(4) . . . . ?
O101 C104 C106 C105 20(2) . . . . ?
C103 C104 C106 C105 -65(2) . . . . ?
C101 C105 C106 C104 -2(4) . . . . ?
O102 C107 C108 C109 3(6) 1_465 . . 2_565 ?
C107 O102 C110 C109 -11(4) 1_645 . . 2_655 ?
